data_7706956
loop_
_publ_author_name
'Mikami, Kaiyu'
'Hui, Shen'
'Kubo, Kazuyuki'
'Kume, Shoko'
'Mizuta, Tsutomu'

_publ_section_title
;
 The
 [Ag<sub>25</sub>Cu<sub>4</sub>H<sub>8</sub>Br<sub>6</sub>(CCPh)<sub>12</sub>(PPh<sub>3</sub>)<sub>12</sub>]<sup>3+</sup>&#x2009;:&#x2009;Ag<sub>13</sub>H<sub>8</sub>
 silver hydride core protected by
 [CuAg<sub>3</sub>(CCPh)<sub>3</sub>(PPh<sub>3</sub>)<sub>3</sub>]<sup>+</sup>
 motifs.
;
_journal_issue 16
_journal_name_full 'Dalton transactions (Cambridge, England : 2003)'
_journal_page_first 5659
_journal_page_last 5665
_journal_paper_doi 10.1039/d1dt00294e
_journal_volume 50
_journal_year 2021
_chemical_formula_sum 'C1098 H855 Ag78 Br21 Cu12 F18 P48'
_chemical_formula_weight 26731.78
_space_group_crystal_system trigonal
_space_group_IT_number 146
_space_group_name_Hall 'R 3'
_space_group_name_H-M_alt 'R 3 :H'
_atom_sites_solution_hydrogens geom
_audit_update_record
;
2021-01-15 deposited with the CCDC.	2021-03-15 downloaded from the CCDC.
;
_cell_angle_alpha 90
_cell_angle_beta 90
_cell_angle_gamma 120
_cell_formula_units_Z 1
_cell_length_a 26.418(3)
_cell_length_b 26.418(3)
_cell_length_c 47.872(5)
_cell_measurement_reflns_used 1795
_cell_measurement_temperature 173.(2)
_cell_measurement_theta_max 22.7257
_cell_measurement_theta_min 1.9906
_cell_volume 28934(6)
_computing_cell_refinement 'APEX3 v2018.1-0 (Bruker AXS)'
_computing_data_collection 'APEX2(Bruker AXS)'
_computing_data_reduction 'SAINT V8.34A (Bruker AXS Inc., 2013)'
_computing_molecular_graphics 'XSHELL V6.3.1(Bruker AXS)'
_computing_publication_material 'Generate Report (Bruker AXS)'
_computing_structure_refinement 'SHELXL-2017/1 (Sheldrick, 2017)'
_computing_structure_solution 'SHELXT 2014/5 (Sheldrick, 2014)'
_diffrn_ambient_temperature 173.(2)
_diffrn_detector_area_resol_mean 8.3333
_diffrn_measured_fraction_theta_full 0.999
_diffrn_measured_fraction_theta_max 0.999
_diffrn_measurement_device_type 'Bruker D8 goniometer'
_diffrn_measurement_method 'omega scans'
_diffrn_radiation_monochromator 'multilayered conforcal mirror'
_diffrn_radiation_type MoKa
_diffrn_radiation_wavelength 0.71073
_diffrn_reflns_av_R_equivalents 0.0324
_diffrn_reflns_av_unetI/netI 0.0621
_diffrn_reflns_limit_h_max 23
_diffrn_reflns_limit_h_min -34
_diffrn_reflns_limit_k_max 30
_diffrn_reflns_limit_k_min -33
_diffrn_reflns_limit_l_max 61
_diffrn_reflns_limit_l_min -55
_diffrn_reflns_number 53004
_diffrn_reflns_theta_full 27.35
_diffrn_reflns_theta_max 27.35
_diffrn_reflns_theta_min 1.83
_diffrn_source 'rotating-anode X-ray tube'
_diffrn_source_type 'Bruker Turbo X-ray Source'
_exptl_absorpt_coefficient_mu 2.340
_exptl_absorpt_correction_T_max 0.58
_exptl_absorpt_correction_T_min 0.47
_exptl_absorpt_correction_type multi-scan
_exptl_absorpt_process_details 'SADABS V2012/1 (Bruker AXS Inc.)'
_exptl_crystal_colour 'clear light purple'
_exptl_crystal_density_diffrn 1.534
_exptl_crystal_density_method 'not measured'
_exptl_crystal_description block
_exptl_crystal_F_000 13074
_exptl_crystal_size_max 0.300
_exptl_crystal_size_mid 0.270
_exptl_crystal_size_min 0.260
_refine_diff_density_max 3.956
_refine_diff_density_min -1.790
_refine_ls_abs_structure_details
;

Refined as an inversion twin.
;
_refine_ls_abs_structure_Flack 0.456(18)
_refine_ls_extinction_method none
_refine_ls_goodness_of_fit_ref 1.119
_refine_ls_hydrogen_treatment constr
_refine_ls_matrix_type full
_refine_ls_number_parameters 1277
_refine_ls_number_reflns 26983
_refine_ls_number_restraints 67
_refine_ls_restrained_S_all 1.118
_refine_ls_R_factor_all 0.1002
_refine_ls_R_factor_gt 0.0689
_refine_ls_shift/su_max 0.001
_refine_ls_shift/su_mean 0.000
_refine_ls_structure_factor_coef Fsqd
_refine_ls_weighting_details 'w=1/[\s^2^(Fo^2^)+(0.1142P)^2^+205.1360P] where P=(Fo^2^+2Fc^2^)/3'
_refine_ls_weighting_scheme calc
_refine_ls_wR_factor_gt 0.1842
_refine_ls_wR_factor_ref 0.2069
_reflns_d_resolution_high 0.7709
_reflns_number_gt 19268
_reflns_number_total 26983
_reflns_threshold_expression 'I > 2\s(I)'
_cod_data_source_file d1dt00294e2.cif
_cod_data_source_block 20191012_mikami427
_cod_depositor_comments
;
The following automatic conversions were performed:

data item '_exptl_absorpt_correction_type' value 'Multi-Scan' was
changed to 'multi-scan' in accordance with the
/home/data/users/saulius/crontab/automatic-downloads/rss-feeds/RSC/lib/dictionaries/cif_core.dic
dictionary named 'cif_core.dic' version 2.4.2 last updated on
2011-04-26.

Automatic conversion script
Id: cif_fix_values 7556 2019-12-06 15:28:31Z antanas 

 Adding full bibliography for 7706956--7706960.cif.
;
_cod_original_cell_volume 28934.(7)
_cod_original_sg_symbol_H-M 'R 3'
_cod_database_code 7706956
_platon_squeeze_void_probe_radius 1.20
_shelx_title ' 20191012_mikami427_a.res in R3                     '
_shelx_f_calc_maximum 2526.27
_shelx_f_squared_multiplier 1.000

loop_
_space_group_symop_operation_xyz
'x, y, z'
'-y, x-y, z'
'-x+y, -x, z'
'x+2/3, y+1/3, z+1/3'
'-y+2/3, x-y+1/3, z+1/3'
'-x+y+2/3, -x+1/3, z+1/3'
'x+1/3, y+2/3, z+2/3'
'-y+1/3, x-y+2/3, z+2/3'
'-x+y+1/3, -x+2/3, z+2/3'

loop_
_symmetry_equiv_pos_as_xyz
x,y,z
-y,x-y,z
-x+y,-x,z
1/3+x,2/3+y,2/3+z
1/3-y,2/3+x-y,2/3+z
1/3-x+y,2/3-x,2/3+z
2/3+x,1/3+y,1/3+z
2/3-y,1/3+x-y,1/3+z
2/3-x+y,1/3-x,1/3+z

loop_
_atom_site_type_symbol
_atom_site_label
_atom_site_fract_x
_atom_site_fract_y
_atom_site_fract_z
_atom_site_U_iso_or_equiv
_atom_site_adp_type
_atom_site_calc_flag
_atom_site_refinement_flags_adp
_atom_site_refinement_flags_occupancy
_atom_site_refinement_flags_posn
_atom_site_occupancy
_atom_site_disorder_assembly
_atom_site_disorder_group
Ag Ag1 0.36278(6) 0.73761(5) 0.41045(3) 0.0435(3) Uani d . . . 1 . .
Ag Ag2 0.41605(6) 0.71310(6) 0.51256(2) 0.0397(3) Uani d . . . 1 . .
Ag Ag3 0.333333 0.666667 0.46341(4) 0.0312(4) Uani d T P S 1 . .
Ag Ag4 0.35570(6) 0.78870(5) 0.47230(3) 0.0403(3) Uani d . . . 1 . .
Ag Ag5 0.46040(6) 0.75942(5) 0.45900(3) 0.0403(3) Uani d . . . 1 . .
Ag Ag6 0.53071(6) 0.84837(6) 0.39926(3) 0.0443(3) Uani d . . . 1 . .
Ag Ag7 0.37677(6) 0.87709(6) 0.40351(3) 0.0435(3) Uani d . . . 1 . .
Ag Ag8 0.49573(6) 0.91842(5) 0.47758(3) 0.0424(3) Uani d . . . 1 . .
Ag Ag9 0.38308(6) 0.60098(5) 0.57240(3) 0.0382(3) Uani d . . . 1 . .
Ag Ag10 0.666667 0.333333 0.62364(5) 0.0405(5) Uani d T P S 1 . .
Cu Cu1 0.333333 0.666667 0.55725(7) 0.0330(7) Uani d T P S 1 . .
Cu Cu2 0.44722(8) 0.84841(9) 0.43239(4) 0.0353(4) Uani d . . . 1 . .
Br Br1 0.39541(7) 0.56449(7) 0.51924(3) 0.0346(3) Uani d . . . 1 . .
Br Br2 0.27122(7) 0.76854(7) 0.40789(3) 0.0365(4) Uani d . . . 1 . .
Br Br3 0.666667 0.333333 0.67961(8) 0.0698(10) Uani d T P S 1 . .
P P1 0.39454(19) 0.54794(18) 0.61036(9) 0.0342(9) Uani d . . . 1 . .
P P2 0.62314(19) 0.90609(19) 0.37670(10) 0.0401(10) Uani d . . . 1 . .
P P3 0.37395(19) 0.9437(2) 0.37090(10) 0.0403(10) Uani d . . . 1 . .
P P4 0.5449(2) 1.01713(19) 0.49415(9) 0.0383(9) Uani d . . . 1 . .
P P5 0.58365(18) 0.23608(18) 0.60778(10) 0.0370(9) Uani d . . . 1 . .
C C1 0.4209(6) 0.7026(7) 0.5624(3) 0.033(3) Uani d . . . 1 . .
C C2 0.4702(7) 0.7158(7) 0.5632(4) 0.036(4) Uani d . . . 1 . .
C C3 0.5335(7) 0.7355(7) 0.5683(4) 0.044(4) Uani d . . . 1 . .
C C4 0.5596(9) 0.7130(12) 0.5497(5) 0.069(7) Uani d . . . 1 . .
H H4 0.53801 0.687817 0.534705 0.083 Uiso calc U . R 1 . .
C C5 0.6148(12) 0.7284(14) 0.5540(5) 0.080(8) Uani d . . . 1 . .
H H5 0.632378 0.710894 0.543436 0.096 Uiso calc U . R 1 . .
C C6 0.6487(9) 0.7721(13) 0.5750(6) 0.084(9) Uani d U . . 1 . .
H H6 0.689524 0.786125 0.576262 0.101 Uiso calc U . R 1 . .
C C7 0.6236(10) 0.7941(12) 0.5933(6) 0.080(8) Uani d . . . 1 . .
H H7 0.644257 0.819171 0.608496 0.096 Uiso calc U . R 1 . .
C C8 0.5646(7) 0.7759(9) 0.5873(5) 0.056(5) Uani d . . . 1 . .
H H8 0.546276 0.793374 0.597315 0.067 Uiso calc U . R 1 . .
C C11 0.4049(6) 0.8829(6) 0.4514(3) 0.030(3) Uani d . . . 1 . .
C C12 0.3704(8) 0.8976(7) 0.4607(4) 0.040(4) Uani d . . . 1 . .
C C13 0.3343(9) 0.9188(10) 0.4715(4) 0.056(5) Uani d . . . 1 . .
C C14 0.3590(10) 0.9733(9) 0.4847(4) 0.052(5) Uani d . . . 1 . .
H H14 0.399946 0.994783 0.488006 0.062 Uiso calc U . R 1 . .
C C15 0.3249(13) 0.9959(13) 0.4929(6) 0.085(8) Uani d . . . 1 . .
H H15 0.34242 1.033722 0.501073 0.102 Uiso calc U . R 1 . .
C C16 0.2644(11) 0.9637(12) 0.4894(6) 0.073(7) Uani d . . . 1 . .
H H16 0.240057 0.978716 0.495226 0.087 Uiso calc U . R 1 . .
C C17 0.2415(10) 0.9096(10) 0.4773(5) 0.066(6) Uani d . . . 1 . .
H H17 0.20021 0.886387 0.475501 0.079 Uiso calc U . R 1 . .
C C18 0.2744(9) 0.8883(11) 0.4680(5) 0.063(6) Uani d . . . 1 . .
H H18 0.256508 0.851521 0.458723 0.076 Uiso calc U . R 1 . .
C C21 0.5220(6) 0.8604(6) 0.4490(4) 0.034(3) Uani d . . . 1 . .
C C22 0.5625(7) 0.8668(6) 0.4640(3) 0.033(3) Uani d . . . 1 . .
C C23 0.6135(8) 0.8786(9) 0.4792(5) 0.051(5) Uani d . . . 1 . .
C C24 0.6682(8) 0.9053(9) 0.4672(5) 0.052(5) Uani d . . . 1 . .
H H24 0.6723 0.914476 0.447862 0.063 Uiso calc U . R 1 . .
C C25 0.7176(10) 0.9191(10) 0.4830(6) 0.073(7) Uani d . . . 1 . .
H H25 0.755507 0.940015 0.475021 0.088 Uiso calc U . R 1 . .
C C26 0.7107(10) 0.9025(10) 0.5093(5) 0.065(6) Uani d . . . 1 . .
H H26 0.744164 0.910237 0.519904 0.078 Uiso calc U . R 1 . .
C C27 0.6556(10) 0.8738(10) 0.5222(5) 0.065(6) Uani d . . . 1 . .
H H27 0.65281 0.864396 0.541471 0.078 Uiso calc U . R 1 . .
C C28 0.6059(10) 0.8593(10) 0.5075(5) 0.065(6) Uani d . . . 1 . .
H H28 0.568277 0.837512 0.515637 0.078 Uiso calc U . R 1 . .
C C31 0.4343(7) 0.8311(6) 0.3912(3) 0.033(3) Uani d . . . 1 . .
C C32 0.4280(7) 0.8144(8) 0.3679(4) 0.042(4) Uani d . . . 1 . .
C C33 0.4222(10) 0.7974(9) 0.3389(4) 0.056(5) Uani d . . . 1 . .
C C34 0.4137(8) 0.8315(10) 0.3195(4) 0.052(5) Uani d . . . 1 . .
H H34 0.409224 0.863538 0.325072 0.063 Uiso calc U . R 1 . .
C C35 0.4121(10) 0.8163(12) 0.2906(4) 0.068(7) Uani d . . . 1 . .
H H35 0.407033 0.838787 0.276478 0.082 Uiso calc U . R 1 . .
C C36 0.4177(10) 0.7694(13) 0.2835(4) 0.069(7) Uani d . . . 1 . .
H H36 0.416862 0.76057 0.264196 0.083 Uiso calc U . R 1 . .
C C37 0.4246(11) 0.7342(11) 0.3021(4) 0.067(6) Uani d . . . 1 . .
H H37 0.426314 0.700717 0.296147 0.08 Uiso calc U . R 1 . .
C C38 0.4290(11) 0.7499(9) 0.3305(4) 0.064(6) Uani d . . . 1 . .
H H38 0.436574 0.728303 0.344062 0.076 Uiso calc U . R 1 . .
C C41 0.3599(7) 0.4695(7) 0.6045(3) 0.034(3) Uani d . . . 1 . .
C C42 0.3357(8) 0.4304(8) 0.6252(4) 0.049(4) Uani d . . . 1 . .
H H42 0.336943 0.443066 0.643908 0.059 Uiso calc U . R 1 . .
C C43 0.3085(11) 0.3707(9) 0.6190(4) 0.058(5) Uani d . . . 1 . .
H H43 0.288859 0.342571 0.633283 0.069 Uiso calc U . R 1 . .
C C44 0.3103(9) 0.3527(8) 0.5922(4) 0.054(5) Uani d . . . 1 . .
H H44 0.292538 0.31209 0.588215 0.065 Uiso calc U . R 1 . .
C C45 0.3370(10) 0.3920(11) 0.5713(4) 0.064(6) Uani d . . . 1 . .
H H45 0.339418 0.379595 0.552923 0.077 Uiso calc U . R 1 . .
C C46 0.3613(7) 0.4529(6) 0.5778(3) 0.032(3) Uani d . . . 1 . .
H H46 0.378425 0.481427 0.563459 0.038 Uiso calc U . R 1 . .
C C47 0.3623(7) 0.5561(6) 0.6421(3) 0.033(3) Uani d . . . 1 . .
C C48 0.3827(8) 0.5559(8) 0.6688(4) 0.046(4) Uani d . . . 1 . .
H H48 0.413312 0.547332 0.671419 0.055 Uiso calc U . R 1 . .
C C49 0.3585(8) 0.5681(7) 0.6914(4) 0.045(4) Uani d . . . 1 . .
H H49 0.374723 0.570856 0.709436 0.054 Uiso calc U . R 1 . .
C C50 0.3107(8) 0.5764(8) 0.6886(4) 0.046(4) Uani d . . . 1 . .
H H50 0.293154 0.582856 0.704423 0.055 Uiso calc U . R 1 . .
C C51 0.2902(9) 0.5749(9) 0.6627(4) 0.055(5) Uani d . . . 1 . .
H H51 0.257662 0.580721 0.660669 0.067 Uiso calc U . R 1 . .
C C52 0.3149(8) 0.5651(8) 0.6380(4) 0.048(4) Uani d . . . 1 . .
H H52 0.300027 0.56483 0.619909 0.058 Uiso calc U . R 1 . .
C C53 0.4685(7) 0.5678(8) 0.6197(3) 0.040(4) Uani d . . . 1 . .
C C54 0.5120(7) 0.6293(8) 0.6187(4) 0.045(4) Uani d . . . 1 . .
H H54 0.501064 0.657112 0.613349 0.054 Uiso calc U . R 1 . .
C C55 0.5662(9) 0.6465(10) 0.6253(4) 0.058(5) Uani d . . . 1 . .
H H55 0.594814 0.686834 0.624442 0.069 Uiso calc U . R 1 . .
C C56 0.5825(10) 0.6048(11) 0.6337(5) 0.063(6) Uani d . . . 1 . .
H H56 0.622158 0.618092 0.638219 0.076 Uiso calc U . R 1 . .
C C57 0.5454(11) 0.5503(12) 0.6353(5) 0.067(6) Uani d . . . 1 . .
H H57 0.557579 0.523638 0.641168 0.081 Uiso calc U . R 1 . .
C C58 0.4866(9) 0.5299(8) 0.6285(4) 0.049(4) Uani d . . . 1 . .
H H58 0.458954 0.489354 0.630005 0.058 Uiso calc U . R 1 . .
C C59 0.6786(8) 0.8914(8) 0.3893(4) 0.048(4) Uani d . . . 1 . .
C C60 0.7344(8) 0.9360(10) 0.3944(5) 0.068(6) Uani d . . . 1 . .
H H60 0.746476 0.975074 0.389033 0.081 Uiso calc U . R 1 . .
C C61 0.7746(10) 0.9214(10) 0.4084(5) 0.062(6) Uani d . . . 1 . .
H H61 0.811463 0.951091 0.415115 0.075 Uiso calc U . R 1 . .
C C62 0.7573(10) 0.8632(11) 0.4117(5) 0.064(6) Uani d . . . 1 . .
H H62 0.785069 0.852779 0.417889 0.077 Uiso calc U . R 1 . .
C C63 0.7024(11) 0.8206(11) 0.4063(5) 0.064(6) Uani d . . . 1 . .
H H63 0.691221 0.780933 0.409629 0.077 Uiso calc U . R 1 . .
C C64 0.6624(8) 0.8345(8) 0.3961(3) 0.042(4) Uani d . . . 1 . .
H H64 0.62293 0.804561 0.393708 0.051 Uiso calc U . R 1 . .
C C65 0.6217(8) 0.8946(7) 0.3395(4) 0.048(5) Uani d . . . 1 . .
C C66 0.5769(7) 0.8908(8) 0.3236(3) 0.041(4) Uani d . . . 1 . .
H H66 0.548039 0.896248 0.332807 0.049 Uiso calc U . R 1 . .
C C67 0.5705(9) 0.8801(10) 0.2962(4) 0.052(5) Uani d . . . 1 . .
H H67 0.536303 0.87408 0.2867 0.062 Uiso calc U . R 1 . .
C C68 0.6156(9) 0.8780(8) 0.2817(5) 0.053(5) Uani d . . . 1 . .
H H68 0.61299 0.87267 0.262011 0.063 Uiso calc U . R 1 . .
C C69 0.6644(11) 0.8837(10) 0.2961(5) 0.065(6) Uani d . . . 1 . .
H H69 0.694701 0.881466 0.286498 0.078 Uiso calc U . R 1 . .
C C70 0.6673(9) 0.8930(11) 0.3253(4) 0.058(5) Uani d . . . 1 . .
H H70 0.700549 0.898283 0.335455 0.07 Uiso calc U . R 1 . .
C C71 0.6526(8) 0.9833(8) 0.3816(4) 0.046(4) Uani d . . . 1 . .
C C72 0.6385(9) 1.0046(9) 0.4056(5) 0.055(5) Uani d . . . 1 . .
H H72 0.613317 0.977522 0.419227 0.066 Uiso calc U . R 1 . .
C C73 0.6592(12) 1.0607(11) 0.4097(5) 0.071(6) Uani d . . . 1 . .
H H73 0.647904 1.073845 0.425757 0.085 Uiso calc U . R 1 . .
C C74 0.6974(13) 1.1004(9) 0.3906(6) 0.086(9) Uani d . . . 1 . .
H H74 0.713479 1.140676 0.394847 0.103 Uiso calc U . R 1 . .
C C75 0.7138(13) 1.0869(12) 0.3668(5) 0.086(8) Uani d . . . 1 . .
H H75 0.738063 1.115463 0.353465 0.103 Uiso calc U . R 1 . .
C C76 0.6917(10) 1.0255(10) 0.3628(5) 0.069(6) Uani d . . . 1 . .
H H76 0.703974 1.012978 0.346938 0.083 Uiso calc U . R 1 . .
C C77 0.4460(7) 1.0005(8) 0.3605(4) 0.042(4) Uani d . . . 1 . .
C C78 0.4937(9) 0.9907(9) 0.3599(5) 0.057(5) Uani d . . . 1 . .
H H78 0.488398 0.953592 0.365067 0.068 Uiso calc U . R 1 . .
C C79 0.5454(8) 1.0329(10) 0.3523(5) 0.062(6) Uani d . . . 1 . .
H H79 0.577212 1.025726 0.35284 0.075 Uiso calc U . R 1 . .
C C80 0.5559(9) 1.0860(10) 0.3437(5) 0.065(6) Uani d . . . 1 . .
H H80 0.594051 1.114763 0.337974 0.078 Uiso calc U . R 1 . .
C C81 0.5118(9) 1.0979(9) 0.3433(4) 0.055(5) Uani d . . . 1 . .
H H81 0.518372 1.134956 0.337225 0.066 Uiso calc U . R 1 . .
C C82 0.4574(9) 1.0556(9) 0.3520(5) 0.057(5) Uani d . . . 1 . .
H H82 0.426472 1.064156 0.352158 0.069 Uiso calc U . R 1 . .
C C83 0.3371(8) 0.9107(8) 0.3392(4) 0.045(4) Uani d . . . 1 . .
C C84 0.3544(10) 0.9372(9) 0.3124(4) 0.055(5) Uani d . . . 1 . .
H H84 0.385879 0.976204 0.310774 0.066 Uiso calc U . R 1 . .
C C85 0.3267(9) 0.9075(10) 0.2896(5) 0.060(5) Uani d . . . 1 . .
H H85 0.33993 0.925954 0.271959 0.072 Uiso calc U . R 1 . .
C C86 0.2799(9) 0.8514(10) 0.2902(5) 0.059(5) Uani d . . . 1 . .
H H86 0.261791 0.831398 0.273376 0.071 Uiso calc U . R 1 . .
C C87 0.2600(10) 0.8249(9) 0.3158(5) 0.059(5) Uani d . . . 1 . .
H H87 0.225928 0.78734 0.316909 0.07 Uiso calc U . R 1 . .
C C88 0.2906(7) 0.8540(6) 0.3405(4) 0.037(4) Uani d . . . 1 . .
H H88 0.279086 0.834431 0.35794 0.044 Uiso calc U . R 1 . .
C C89 0.3375(8) 0.9819(7) 0.3830(5) 0.050(5) Uani d . . . 1 . .
C C90 0.3029(10) 0.9958(8) 0.3654(4) 0.054(5) Uani d . . . 1 . .
H H90 0.298928 0.985519 0.346142 0.065 Uiso calc U . R 1 . .
C C91 0.2755(13) 1.0236(14) 0.3757(8) 0.098(10) Uani d U . . 1 . .
H H91 0.249886 1.029549 0.364108 0.117 Uiso calc U . R 1 . .
C C92 0.2846(14) 1.0434(13) 0.4033(7) 0.090(9) Uani d U . . 1 . .
H H92 0.264891 1.061806 0.411183 0.108 Uiso calc U . R 1 . .
C C93 0.3235(11) 1.0346(9) 0.4180(5) 0.063(6) Uani d . . . 1 . .
H H93 0.333484 1.051298 0.436103 0.076 Uiso calc U . R 1 . .
C C94 0.3484(9) 1.0055(10) 0.4096(5) 0.058(5) Uani d . . . 1 . .
H H94 0.374069 1.000418 0.421667 0.07 Uiso calc U . R 1 . .
C C95 0.5613(7) 1.0688(8) 0.4664(4) 0.042(4) Uani d . . . 1 . .
C C96 0.6088(10) 1.1263(8) 0.4677(5) 0.058(5) Uani d . . . 1 . .
H H96 0.633314 1.138677 0.483677 0.07 Uiso calc U . R 1 . .
C C97 0.6204(12) 1.1657(12) 0.4456(5) 0.079(7) Uani d . . . 1 . .
H H97 0.653692 1.203775 0.445631 0.094 Uiso calc U . R 1 . .
C C98 0.5796(13) 1.1453(12) 0.4234(5) 0.074(7) Uani d U . . 1 . .
H H98 0.584614 1.171501 0.408621 0.089 Uiso calc U . R 1 . .
C C99 0.5338(14) 1.0903(11) 0.4223(5) 0.080(8) Uani d . . . 1 . .
H H99 0.507442 1.077724 0.406984 0.096 Uiso calc U . R 1 . .
C C100 0.5266(9) 1.0539(8) 0.4433(4) 0.052(5) Uani d . . . 1 . .
H H100 0.494977 1.014882 0.442076 0.062 Uiso calc U . R 1 . .
C C101 0.5028(7) 1.0306(7) 0.5185(4) 0.040(4) Uani d . . . 1 . .
C C102 0.4697(7) 0.9872(7) 0.5380(3) 0.033(3) Uani d . . . 1 . .
H H102 0.471611 0.95227 0.5379 0.04 Uiso calc U . R 1 . .
C C103 0.4345(9) 0.9930(9) 0.5571(5) 0.066(6) Uani d . . . 1 . .
H H103 0.414205 0.963957 0.570897 0.079 Uiso calc U . R 1 . .
C C104 0.4292(8) 1.0428(9) 0.5557(4) 0.048(5) Uani d . . . 1 . .
H H104 0.404083 1.046687 0.568646 0.058 Uiso calc U . R 1 . .
C C105 0.4574(9) 1.0849(10) 0.5373(4) 0.057(5) Uani d . . . 1 . .
H H105 0.450435 1.116822 0.53635 0.068 Uiso calc U . R 1 . .
C C106 0.4980(11) 1.0823(9) 0.5190(5) 0.060(5) Uani d . . . 1 . .
H H106 0.521716 1.114335 0.507114 0.072 Uiso calc U . R 1 . .
C C107 0.6136(8) 1.0406(6) 0.5116(4) 0.051(5) Uani d U . . 1 . .
C C108 0.6514(7) 1.0233(8) 0.5012(4) 0.046(4) Uani d . . . 1 . .
H H108 0.639403 0.998114 0.48542 0.055 Uiso calc U . R 1 . .
C C109 0.7051(9) 1.0405(10) 0.5125(5) 0.066(6) Uani d U . . 1 . .
H H109 0.72888 1.025872 0.505337 0.08 Uiso calc U . R 1 . .
C C110 0.7237(10) 1.0786(10) 0.5339(5) 0.070(7) Uani d . . . 1 . .
H H110 0.762055 1.093508 0.541155 0.084 Uiso calc U . R 1 . .
C C111 0.6882(10) 1.0954(9) 0.5450(5) 0.064(6) Uani d . . . 1 . .
H H111 0.700961 1.12052 0.560787 0.077 Uiso calc U . R 1 . .
C C112 0.6341(9) 1.0776(8) 0.5342(4) 0.050(5) Uani d . . . 1 . .
H H112 0.610093 1.090819 0.542528 0.061 Uiso calc U . R 1 . .
C C113 0.5637(7) 0.2371(7) 0.5715(4) 0.042(4) Uani d . . . 1 . .
C C114 0.6004(9) 0.2376(8) 0.5509(4) 0.052(5) Uani d . . . 1 . .
H H114 0.633464 0.23438 0.555978 0.063 Uiso calc U . R 1 . .
C C115 0.5902(8) 0.2427(9) 0.5229(4) 0.053(5) Uani d . . . 1 . .
H H115 0.614504 0.240231 0.509039 0.063 Uiso calc U . R 1 . .
C C116 0.5450(8) 0.2513(9) 0.5152(4) 0.047(4) Uani d . . . 1 . .
H H116 0.537302 0.255561 0.496223 0.057 Uiso calc U . R 1 . .
C C117 0.5108(11) 0.2535(10) 0.5371(5) 0.067(6) Uani d . . . 1 . .
H H117 0.479996 0.260591 0.532325 0.08 Uiso calc U . R 1 . .
C C118 0.5178(8) 0.2463(8) 0.5640(4) 0.046(4) Uani d . . . 1 . .
H H118 0.492447 0.247472 0.577679 0.056 Uiso calc U . R 1 . .
C C119 0.5153(8) 0.2033(7) 0.6249(4) 0.045(4) Uani d . . . 1 . .
C C120 0.4633(11) 0.1593(11) 0.6147(5) 0.069(7) Uani d . . . 1 . .
H H120 0.460924 0.145936 0.59608 0.083 Uiso calc U . R 1 . .
C C121 0.4100(10) 0.1322(12) 0.6331(8) 0.089(9) Uani d U . . 1 . .
H H121 0.374854 0.100049 0.626228 0.107 Uiso calc U . R 1 . .
C C122 0.4105(13) 0.1514(12) 0.6583(7) 0.086(9) Uani d U . . 1 . .
H H122 0.37506 0.135225 0.668597 0.103 Uiso calc U . R 1 . .
C C123 0.4614(13) 0.1947(12) 0.6703(6) 0.082(8) Uani d . . . 1 . .
H H123 0.462169 0.207439 0.688908 0.098 Uiso calc U . R 1 . .
C C124 0.5123(9) 0.2193(9) 0.6535(5) 0.056(5) Uani d . . . 1 . .
H H124 0.547516 0.248715 0.661739 0.068 Uiso calc U . R 1 . .
C C125 0.6030(7) 0.1786(7) 0.6101(4) 0.040(4) Uani d . . . 1 . .
C C126 0.5728(9) 0.1243(9) 0.5950(5) 0.055(5) Uani d . . . 1 . .
H H126 0.542288 0.117053 0.582217 0.066 Uiso calc U . R 1 . .
C C127 0.5890(11) 0.0846(9) 0.5994(5) 0.064(6) Uani d . . . 1 . .
H H127 0.570176 0.048804 0.589334 0.077 Uiso calc U . R 1 . .
C C128 0.6311(11) 0.0939(12) 0.6177(6) 0.071(7) Uani d . . . 1 . .
H H128 0.63989 0.063604 0.620721 0.085 Uiso calc U . R 1 . .
C C129 0.6626(14) 0.1462(13) 0.6325(7) 0.093(9) Uani d U . . 1 . .
H H129 0.693951 0.152881 0.644518 0.112 Uiso calc U . R 1 . .
C C130 0.6461(8) 0.1870(7) 0.6287(4) 0.041(4) Uani d . . . 1 . .
H H130 0.6648 0.222093 0.639292 0.049 Uiso calc U . R 1 . .
P P6 0.333333 0.666667 0.7695(3) 0.077(3) Uani d T P S 1 . .
F F1 0.3485(12) 0.6296(10) 0.7514(5) 0.141(8) Uani d U . . 1 . .
F F2 0.3365(18) 0.7172(13) 0.7886(5) 0.186(12) Uani d U . . 1 . .

loop_
_atom_site_aniso_label
_atom_site_aniso_U_11
_atom_site_aniso_U_22
_atom_site_aniso_U_33
_atom_site_aniso_U_12
_atom_site_aniso_U_13
_atom_site_aniso_U_23
Ag1 0.0474(7) 0.0321(6) 0.0435(7) 0.0144(6) -0.0031(6) 0.0051(5)
Ag2 0.0408(7) 0.0447(7) 0.0284(6) 0.0176(6) 0.0023(5) -0.0013(5)
Ag3 0.0313(6) 0.0313(6) 0.0310(9) 0.0157(3) 0 0
Ag4 0.0400(7) 0.0307(6) 0.0426(7) 0.0121(5) 0.0048(5) 0.0020(5)
Ag5 0.0392(7) 0.0335(6) 0.0453(7) 0.0159(5) 0.0065(5) 0.0105(5)
Ag6 0.0369(7) 0.0443(7) 0.0465(7) 0.0164(6) 0.0117(6) 0.0062(6)
Ag7 0.0464(7) 0.0436(7) 0.0420(7) 0.0236(6) -0.0027(6) 0.0099(6)
Ag8 0.0469(7) 0.0333(6) 0.0409(7) 0.0155(6) -0.0039(6) -0.0068(5)
Ag9 0.0451(7) 0.0386(6) 0.0360(6) 0.0247(6) 0.0006(5) 0.0066(5)
Ag10 0.0378(7) 0.0378(7) 0.0458(13) 0.0189(3) 0 0
Cu1 0.0315(10) 0.0315(10) 0.0359(18) 0.0158(5) 0 0
Cu2 0.0345(10) 0.0402(10) 0.0334(10) 0.0204(9) -0.0012(8) -0.0019(8)
Br1 0.0425(8) 0.0396(8) 0.0289(8) 0.0261(7) 0.0017(6) 0.0002(6)
Br2 0.0317(8) 0.0350(8) 0.0399(9) 0.0146(7) -0.0022(6) 0.0060(6)
Br3 0.0835(17) 0.0835(17) 0.0423(19) 0.0417(8) 0 0
P1 0.040(2) 0.036(2) 0.032(2) 0.0229(18) 0.0044(17) 0.0069(16)
P2 0.036(2) 0.035(2) 0.045(3) 0.0142(18) 0.0072(18) 0.0051(18)
P3 0.040(2) 0.041(2) 0.043(2) 0.0220(19) -0.0001(19) 0.0091(19)
P4 0.043(2) 0.035(2) 0.034(2) 0.0167(18) -0.0045(18) -0.0038(17)
P5 0.032(2) 0.033(2) 0.045(2) 0.0155(17) -0.0001(18) 0.0014(17)
C1 0.021(7) 0.045(9) 0.031(8) 0.015(7) -0.005(6) 0.002(6)
C2 0.041(9) 0.032(8) 0.041(9) 0.022(7) -0.015(7) -0.004(7)
C3 0.026(8) 0.036(9) 0.072(13) 0.018(7) -0.008(8) 0.003(8)
C4 0.052(12) 0.12(2) 0.054(13) 0.052(13) -0.021(10) 0.006(13)
C5 0.086(18) 0.14(2) 0.037(11) 0.071(18) -0.001(11) 0.001(13)
C6 0.024(9) 0.12(2) 0.10(2) 0.035(12) 0.012(11) 0.057(17)
C7 0.042(12) 0.085(17) 0.10(2) 0.024(12) -0.039(13) 0.004(15)
C8 0.026(8) 0.047(10) 0.087(15) 0.012(8) -0.012(9) 0.019(10)
C11 0.020(6) 0.031(7) 0.028(8) 0.005(6) 0.006(5) -0.003(6)
C12 0.042(9) 0.034(8) 0.044(10) 0.019(7) -0.003(7) 0.003(7)
C13 0.055(12) 0.072(14) 0.043(11) 0.033(11) 0.001(9) -0.012(10)
C14 0.066(12) 0.066(12) 0.040(10) 0.046(11) -0.002(9) -0.002(9)
C15 0.09(2) 0.081(18) 0.09(2) 0.052(16) 0.001(16) 0.003(15)
C16 0.065(14) 0.094(18) 0.095(18) 0.067(14) 0.003(12) -0.004(14)
C17 0.050(12) 0.055(13) 0.081(16) 0.017(10) 0.014(11) 0.004(11)
C18 0.052(12) 0.072(14) 0.077(15) 0.040(11) -0.002(11) -0.009(12)
C21 0.027(7) 0.026(7) 0.053(10) 0.017(6) 0.004(7) 0.004(7)
C22 0.038(8) 0.025(7) 0.030(8) 0.011(6) -0.009(6) -0.005(6)
C23 0.038(9) 0.051(11) 0.069(13) 0.026(8) -0.011(9) -0.021(9)
C24 0.041(10) 0.057(11) 0.069(13) 0.032(9) -0.012(9) -0.027(10)
C25 0.041(11) 0.051(12) 0.11(2) 0.010(10) -0.021(12) -0.002(13)
C26 0.051(12) 0.070(14) 0.075(16) 0.033(11) -0.041(11) -0.018(12)
C27 0.060(13) 0.078(15) 0.057(13) 0.034(12) -0.013(10) 0.026(11)
C28 0.055(12) 0.069(14) 0.062(14) 0.023(11) 0.002(10) 0.015(11)
C31 0.037(8) 0.016(6) 0.041(9) 0.008(6) -0.007(7) -0.001(6)
C32 0.035(9) 0.041(9) 0.035(9) 0.007(7) 0.013(7) 0.004(7)
C33 0.077(14) 0.063(12) 0.047(11) 0.049(11) -0.012(10) -0.027(10)
C34 0.050(10) 0.070(13) 0.032(9) 0.026(10) 0.001(8) 0.016(9)
C35 0.058(13) 0.091(17) 0.037(11) 0.024(12) -0.002(9) 0.019(11)
C36 0.068(14) 0.11(2) 0.027(10) 0.041(14) 0.008(9) -0.008(11)
C37 0.079(16) 0.065(14) 0.043(12) 0.026(12) 0.020(11) 0.013(10)
C38 0.089(16) 0.061(13) 0.045(11) 0.040(12) 0.036(11) 0.009(9)
C41 0.034(8) 0.035(8) 0.039(9) 0.022(7) 0.000(7) -0.005(7)
C42 0.052(11) 0.053(11) 0.042(10) 0.027(9) -0.006(8) 0.011(8)
C43 0.086(15) 0.054(12) 0.042(11) 0.042(11) 0.004(10) 0.001(9)
C44 0.053(11) 0.034(9) 0.057(12) 0.008(8) 0.003(9) -0.004(8)
C45 0.067(13) 0.094(17) 0.025(9) 0.036(13) 0.002(9) 0.010(10)
C46 0.034(8) 0.024(7) 0.043(9) 0.018(6) 0.002(7) 0.001(6)
C47 0.041(8) 0.027(7) 0.027(8) 0.014(7) 0.005(6) -0.001(6)
C48 0.058(11) 0.046(10) 0.035(9) 0.027(9) 0.011(8) 0.025(8)
C49 0.048(10) 0.030(8) 0.052(11) 0.017(8) 0.010(8) 0.010(7)
C50 0.043(10) 0.042(9) 0.049(11) 0.019(8) 0.014(8) 0.019(8)
C51 0.065(12) 0.069(13) 0.047(11) 0.045(11) 0.025(10) 0.013(10)
C52 0.049(10) 0.051(11) 0.052(11) 0.030(9) 0.005(8) 0.007(9)
C53 0.039(9) 0.052(10) 0.035(9) 0.028(8) 0.000(7) -0.004(7)
C54 0.037(9) 0.037(9) 0.059(11) 0.017(8) -0.002(8) 0.005(8)
C55 0.046(11) 0.065(13) 0.035(10) 0.007(10) -0.013(8) -0.014(9)
C56 0.056(12) 0.088(17) 0.051(12) 0.041(13) -0.015(10) -0.025(11)
C57 0.072(15) 0.078(16) 0.053(13) 0.040(13) -0.022(11) 0.000(11)
C58 0.058(11) 0.044(10) 0.055(11) 0.034(9) -0.012(9) -0.007(8)
C59 0.045(10) 0.046(10) 0.053(11) 0.023(9) -0.006(8) 0.002(8)
C60 0.031(9) 0.057(13) 0.093(18) 0.005(9) 0.007(10) -0.009(12)
C61 0.063(13) 0.067(14) 0.059(13) 0.033(11) 0.002(10) -0.004(10)
C62 0.059(13) 0.089(17) 0.069(14) 0.056(13) 0.005(11) 0.019(12)
C63 0.073(15) 0.065(14) 0.054(13) 0.035(12) 0.005(11) 0.019(10)
C64 0.047(10) 0.049(10) 0.031(8) 0.025(8) 0.003(7) 0.015(7)
C65 0.050(10) 0.028(8) 0.065(12) 0.019(8) 0.022(9) 0.023(8)
C66 0.035(8) 0.060(11) 0.034(9) 0.028(8) 0.000(7) 0.014(8)
C67 0.059(11) 0.078(14) 0.041(10) 0.052(11) 0.008(8) 0.022(9)
C68 0.067(13) 0.041(10) 0.056(12) 0.032(9) 0.018(10) 0.009(9)
C69 0.086(16) 0.061(13) 0.053(13) 0.042(12) 0.012(12) 0.009(10)
C70 0.049(11) 0.096(16) 0.045(11) 0.048(12) 0.015(9) -0.001(10)
C71 0.052(10) 0.054(11) 0.050(10) 0.040(9) 0.003(8) 0.009(8)
C72 0.055(11) 0.051(11) 0.058(12) 0.026(9) 0.021(9) 0.011(9)
C73 0.094(18) 0.065(14) 0.069(15) 0.051(14) -0.002(13) -0.005(12)
C74 0.12(2) 0.027(10) 0.10(2) 0.023(12) 0.020(17) 0.002(11)
C75 0.10(2) 0.073(16) 0.056(15) 0.020(15) 0.000(14) -0.009(12)
C76 0.064(14) 0.057(13) 0.079(16) 0.024(11) 0.028(12) 0.016(11)
C77 0.040(9) 0.043(9) 0.054(11) 0.028(8) -0.004(8) 0.004(8)
C78 0.047(11) 0.059(12) 0.068(13) 0.029(10) 0.004(10) 0.024(10)
C79 0.023(8) 0.070(14) 0.067(14) 0.002(9) 0.005(8) 0.028(11)
C80 0.040(11) 0.060(13) 0.074(15) 0.010(10) -0.022(10) -0.007(11)
C81 0.057(12) 0.058(12) 0.044(11) 0.025(10) -0.003(9) 0.019(9)
C82 0.043(10) 0.044(10) 0.064(13) 0.006(9) -0.010(9) 0.001(9)
C83 0.041(9) 0.041(9) 0.050(11) 0.017(8) -0.011(8) -0.007(8)
C84 0.075(14) 0.045(10) 0.061(13) 0.041(10) 0.002(11) 0.009(9)
C85 0.056(12) 0.071(14) 0.046(12) 0.027(11) 0.007(9) 0.010(10)
C86 0.045(11) 0.063(13) 0.071(14) 0.028(10) -0.004(10) -0.012(11)
C87 0.068(13) 0.044(10) 0.072(15) 0.034(10) 0.016(11) 0.005(10)
C88 0.033(8) 0.023(7) 0.051(10) 0.012(6) -0.023(7) -0.008(7)
C89 0.041(9) 0.028(8) 0.078(14) 0.014(7) 0.011(9) 0.021(9)
C90 0.075(14) 0.047(10) 0.051(11) 0.037(10) -0.027(10) -0.012(9)
C91 0.087(19) 0.10(2) 0.14(3) 0.073(18) 0.000(18) 0.004(19)
C92 0.11(2) 0.095(19) 0.11(2) 0.087(18) 0.001(17) -0.001(17)
C93 0.101(18) 0.050(11) 0.052(12) 0.048(12) 0.005(12) 0.001(9)
C94 0.054(12) 0.069(13) 0.053(12) 0.033(11) -0.009(9) -0.013(10)
C95 0.039(9) 0.045(10) 0.037(9) 0.018(8) 0.002(7) 0.015(7)
C96 0.080(15) 0.040(10) 0.058(12) 0.033(10) -0.001(11) 0.015(9)
C97 0.082(17) 0.077(16) 0.053(14) 0.022(14) -0.012(12) 0.011(12)
C98 0.13(2) 0.086(17) 0.043(12) 0.079(17) -0.002(12) 0.007(11)
C99 0.12(2) 0.055(14) 0.057(14) 0.036(15) 0.005(14) -0.001(11)
C100 0.065(12) 0.035(9) 0.047(11) 0.019(9) -0.007(9) -0.001(8)
C101 0.037(9) 0.033(8) 0.040(9) 0.009(7) -0.006(7) -0.006(7)
C102 0.034(8) 0.045(9) 0.024(7) 0.021(7) -0.004(6) -0.017(6)
C103 0.041(11) 0.044(11) 0.085(16) 0.002(9) -0.016(10) -0.008(11)
C104 0.040(9) 0.059(11) 0.025(8) 0.009(8) -0.003(7) -0.015(8)
C105 0.063(13) 0.064(13) 0.053(12) 0.039(11) -0.006(10) -0.012(10)
C106 0.082(15) 0.043(11) 0.055(12) 0.031(11) 0.011(11) 0.012(9)
C107 0.049(10) 0.009(6) 0.073(13) -0.003(6) -0.004(9) 0.014(7)
C108 0.029(8) 0.043(9) 0.067(12) 0.020(7) 0.006(8) -0.015(9)
C109 0.033(10) 0.062(13) 0.087(17) 0.010(9) 0.013(10) -0.006(12)
C110 0.044(11) 0.057(13) 0.066(15) -0.007(10) -0.012(10) 0.013(11)
C111 0.052(12) 0.045(11) 0.073(15) 0.006(10) -0.032(11) -0.019(10)
C112 0.054(11) 0.053(11) 0.044(10) 0.026(9) -0.003(8) -0.017(9)
C113 0.035(8) 0.031(8) 0.040(10) 0.000(7) -0.003(7) -0.001(7)
C114 0.062(12) 0.050(11) 0.044(11) 0.028(10) -0.009(9) 0.012(8)
C115 0.037(9) 0.067(13) 0.048(11) 0.022(9) 0.006(8) 0.007(9)
C116 0.047(10) 0.060(11) 0.036(9) 0.028(9) -0.011(8) 0.009(8)
C117 0.079(15) 0.062(13) 0.072(15) 0.044(12) -0.034(13) -0.023(11)
C118 0.043(10) 0.049(10) 0.047(11) 0.023(8) -0.001(8) -0.006(8)
C119 0.038(9) 0.026(8) 0.053(11) 0.003(7) 0.007(8) 0.004(7)
C120 0.075(15) 0.093(18) 0.067(15) 0.063(15) 0.020(12) 0.029(13)
C121 0.036(11) 0.084(17) 0.16(3) 0.036(12) 0.033(14) 0.037(18)
C122 0.082(18) 0.073(17) 0.12(2) 0.052(15) 0.053(17) 0.024(16)
C123 0.090(19) 0.069(16) 0.078(18) 0.034(15) 0.041(15) 0.004(13)
C124 0.048(11) 0.049(11) 0.062(13) 0.017(9) 0.004(9) 0.020(10)
C125 0.036(8) 0.030(8) 0.053(10) 0.015(7) 0.001(7) -0.006(7)
C126 0.051(11) 0.067(13) 0.060(12) 0.038(10) -0.007(9) 0.013(10)
C127 0.076(15) 0.043(11) 0.080(16) 0.035(11) 0.028(13) 0.004(10)
C128 0.079(16) 0.086(17) 0.080(16) 0.064(15) -0.006(13) 0.003(13)
C129 0.12(2) 0.097(19) 0.11(2) 0.089(18) -0.047(18) -0.015(16)
C130 0.056(11) 0.032(8) 0.044(10) 0.029(8) -0.017(8) -0.013(7)
P6 0.078(5) 0.078(5) 0.074(8) 0.039(2) 0 0
F1 0.23(2) 0.125(14) 0.126(14) 0.133(15) -0.001(14) -0.015(11)
F2 0.32(4) 0.16(2) 0.099(16) 0.14(3) 0.00(2) -0.010(15)

loop_
_atom_type_symbol
_atom_type_description
_atom_type_scat_dispersion_real
_atom_type_scat_dispersion_imag
_atom_type_scat_source
C C 0.0033 0.0016 'International Tables Vol C Tables 4.2.6.8 and 6.1.1.4'
H H 0.0000 0.0000 'International Tables Vol C Tables 4.2.6.8 and 6.1.1.4'
Ag Ag -0.8971 1.1015 'International Tables Vol C Tables 4.2.6.8 and 6.1.1.4'
Br Br -0.2901 2.4595 'International Tables Vol C Tables 4.2.6.8 and 6.1.1.4'
Cu Cu 0.3201 1.2651 'International Tables Vol C Tables 4.2.6.8 and 6.1.1.4'
F F 0.0171 0.0103 'International Tables Vol C Tables 4.2.6.8 and 6.1.1.4'
P P 0.1023 0.0942 'International Tables Vol C Tables 4.2.6.8 and 6.1.1.4'

loop_
_geom_angle_atom_site_label_1
_geom_angle_atom_site_label_2
_geom_angle_atom_site_label_3
_geom_angle_site_symmetry_1
_geom_angle_site_symmetry_3
_geom_angle
_geom_angle_publ_flag
C31 Ag1 Ag1 . 2_665 156.4(4) ?
C31 Ag1 Ag1 . 3_565 124.1(4) ?
Ag1 Ag1 Ag1 2_665 3_565 60.0 ?
C31 Ag1 Cu2 . . 44.1(4) ?
Ag1 Ag1 Cu2 2_665 . 157.14(6) ?
Ag1 Ag1 Cu2 3_565 . 124.51(8) ?
C31 Ag1 Br2 . . 91.8(4) ?
Ag1 Ag1 Br2 2_665 . 79.66(7) ?
Ag1 Ag1 Br2 3_565 . 139.59(7) ?
Cu2 Ag1 Br2 . . 93.48(6) ?
C31 Ag1 Ag3 . . 141.5(4) ?
Ag1 Ag1 Ag3 2_665 . 62.06(3) ?
Ag1 Ag1 Ag3 3_565 . 62.06(3) ?
Cu2 Ag1 Ag3 . . 98.90(6) ?
Br2 Ag1 Ag3 . . 102.54(6) ?
C31 Ag1 Ag4 . . 95.7(4) ?
Ag1 Ag1 Ag4 2_665 . 102.41(4) ?
Ag1 Ag1 Ag4 3_565 . 116.12(3) ?
Cu2 Ag1 Ag4 . . 54.83(5) ?
Br2 Ag1 Ag4 . . 72.45(5) ?
Ag3 Ag1 Ag4 . . 56.60(4) ?
C31 Ag1 Ag5 . . 87.0(4) ?
Ag1 Ag1 Ag5 2_665 . 115.10(4) ?
Ag1 Ag1 Ag5 3_565 . 73.67(5) ?
Cu2 Ag1 Ag5 . . 54.49(5) ?
Br2 Ag1 Ag5 . . 131.72(6) ?
Ag3 Ag1 Ag5 . . 56.81(3) ?
Ag4 Ag1 Ag5 . . 59.71(4) ?
C1 Ag2 Ag5 . . 155.7(4) ?
C1 Ag2 Ag4 . 3_565 124.4(4) ?
Ag5 Ag2 Ag4 . 3_565 59.81(5) ?
C1 Ag2 Cu1 . . 44.3(3) ?
Ag5 Ag2 Cu1 . . 157.76(7) ?
Ag4 Ag2 Cu1 3_565 . 124.45(6) ?
C1 Ag2 Br1 . 2_665 91.3(4) ?
Ag5 Ag2 Br1 . 2_665 79.83(5) ?
Ag4 Ag2 Br1 3_565 2_665 139.57(6) ?
Cu1 Ag2 Br1 . 2_665 93.73(5) ?
C1 Ag2 Ag3 . . 142.4(4) ?
Ag5 Ag2 Ag3 . . 61.91(4) ?
Ag4 Ag2 Ag3 3_565 . 61.59(4) ?
Cu1 Ag2 Ag3 . . 99.56(7) ?
Br1 Ag2 Ag3 2_665 . 103.00(5) ?
C1 Ag2 Ag2 . 3_565 87.6(4) ?
Ag5 Ag2 Ag2 . 3_565 115.04(4) ?
Ag4 Ag2 Ag2 3_565 3_565 73.15(5) ?
Cu1 Ag2 Ag2 . 3_565 54.93(4) ?
Br1 Ag2 Ag2 2_665 3_565 132.59(6) ?
Ag3 Ag2 Ag2 . 3_565 57.07(3) ?
C1 Ag2 Ag2 . 2_665 95.9(3) ?
Ag5 Ag2 Ag2 . 2_665 102.93(5) ?
Ag4 Ag2 Ag2 3_565 2_665 115.99(4) ?
Cu1 Ag2 Ag2 . 2_665 54.93(4) ?
Br1 Ag2 Ag2 2_665 2_665 73.01(6) ?
Ag3 Ag2 Ag2 . 2_665 57.07(3) ?
Ag2 Ag2 Ag2 3_565 2_665 60.0000(10) ?
Ag4 Ag3 Ag4 2_665 3_565 118.03(2) ?
Ag4 Ag3 Ag4 2_665 . 118.03(2) ?
Ag4 Ag3 Ag4 3_565 . 118.03(2) ?
Ag4 Ag3 Ag1 2_665 2_665 66.46(4) ?
Ag4 Ag3 Ag1 3_565 2_665 119.63(6) ?
Ag4 Ag3 Ag1 . 2_665 105.22(5) ?
Ag4 Ag3 Ag1 2_665 . 119.63(6) ?
Ag4 Ag3 Ag1 3_565 . 105.22(5) ?
Ag4 Ag3 Ag1 . . 66.46(4) ?
Ag1 Ag3 Ag1 2_665 . 55.88(6) ?
Ag4 Ag3 Ag1 2_665 3_565 105.22(5) ?
Ag4 Ag3 Ag1 3_565 3_565 66.46(4) ?
Ag4 Ag3 Ag1 . 3_565 119.63(6) ?
Ag1 Ag3 Ag1 2_665 3_565 55.88(6) ?
Ag1 Ag3 Ag1 . 3_565 55.88(6) ?
Ag4 Ag3 Ag5 2_665 2_665 66.17(4) ?
Ag4 Ag3 Ag5 3_565 2_665 173.37(6) ?
Ag4 Ag3 Ag5 . 2_665 55.97(4) ?
Ag1 Ag3 Ag5 2_665 2_665 66.40(4) ?
Ag1 Ag3 Ag5 . 2_665 75.53(5) ?
Ag1 Ag3 Ag5 3_565 2_665 118.28(7) ?
Ag4 Ag3 Ag5 2_665 3_565 55.98(4) ?
Ag4 Ag3 Ag5 3_565 3_565 66.17(4) ?
Ag4 Ag3 Ag5 . 3_565 173.37(6) ?
Ag1 Ag3 Ag5 2_665 3_565 75.53(5) ?
Ag1 Ag3 Ag5 . 3_565 118.28(7) ?
Ag1 Ag3 Ag5 3_565 3_565 66.40(4) ?
Ag5 Ag3 Ag5 2_665 3_565 119.515(12) ?
Ag4 Ag3 Ag5 2_665 . 173.37(6) ?
Ag4 Ag3 Ag5 3_565 . 55.98(4) ?
Ag4 Ag3 Ag5 . . 66.17(4) ?
Ag1 Ag3 Ag5 2_665 . 118.28(7) ?
Ag1 Ag3 Ag5 . . 66.39(4) ?
Ag1 Ag3 Ag5 3_565 . 75.53(5) ?
Ag5 Ag3 Ag5 2_665 . 119.514(12) ?
Ag5 Ag3 Ag5 3_565 . 119.516(12) ?
Ag4 Ag3 Ag2 2_665 . 119.13(7) ?
Ag4 Ag3 Ag2 3_565 . 56.11(4) ?
Ag4 Ag3 Ag2 . . 74.92(5) ?
Ag1 Ag3 Ag2 2_665 . 173.81(6) ?
Ag1 Ag3 Ag2 . . 119.54(4) ?
Ag1 Ag3 Ag2 3_565 . 118.49(4) ?
Ag5 Ag3 Ag2 2_665 . 117.63(6) ?
Ag5 Ag3 Ag2 3_565 . 105.08(5) ?
Ag5 Ag3 Ag2 . . 55.91(4) ?
Ag4 Ag3 Ag2 2_665 2_665 74.92(5) ?
Ag4 Ag3 Ag2 3_565 2_665 119.13(7) ?
Ag4 Ag3 Ag2 . 2_665 56.11(4) ?
Ag1 Ag3 Ag2 2_665 2_665 119.54(4) ?
Ag1 Ag3 Ag2 . 2_665 118.49(4) ?
Ag1 Ag3 Ag2 3_565 2_665 173.81(6) ?
Ag5 Ag3 Ag2 2_665 2_665 55.91(4) ?
Ag5 Ag3 Ag2 3_565 2_665 117.63(6) ?
Ag5 Ag3 Ag2 . 2_665 105.08(5) ?
Ag2 Ag3 Ag2 . 2_665 65.85(6) ?
Ag4 Ag3 Ag2 2_665 3_565 56.11(4) ?
Ag4 Ag3 Ag2 3_565 3_565 74.92(5) ?
Ag4 Ag3 Ag2 . 3_565 119.13(7) ?
Ag1 Ag3 Ag2 2_665 3_565 118.49(4) ?
Ag1 Ag3 Ag2 . 3_565 173.81(6) ?
Ag1 Ag3 Ag2 3_565 3_565 119.54(4) ?
Ag5 Ag3 Ag2 2_665 3_565 105.08(5) ?
Ag5 Ag3 Ag2 3_565 3_565 55.91(4) ?
Ag5 Ag3 Ag2 . 3_565 117.63(6) ?
Ag2 Ag3 Ag2 . 3_565 65.85(6) ?
Ag2 Ag3 Ag2 2_665 3_565 65.85(6) ?
C11 Ag4 Ag5 . 2_665 124.4(4) ?
C11 Ag4 Ag2 . 2_665 156.9(4) ?
Ag5 Ag4 Ag2 2_665 2_665 60.03(5) ?
C11 Ag4 Cu2 . . 43.2(4) ?
Ag5 Ag4 Cu2 2_665 . 124.67(7) ?
Ag2 Ag4 Cu2 2_665 . 157.39(7) ?
C11 Ag4 Br1 . 2_665 90.7(4) ?
Ag5 Ag4 Br1 2_665 2_665 140.24(6) ?
Ag2 Ag4 Br1 2_665 2_665 80.36(5) ?
Cu2 Ag4 Br1 . 2_665 93.10(6) ?
C11 Ag4 Ag3 . . 140.8(4) ?
Ag5 Ag4 Ag3 2_665 . 62.23(4) ?
Ag2 Ag4 Ag3 2_665 . 62.30(5) ?
Cu2 Ag4 Ag3 . . 98.97(6) ?
Br1 Ag4 Ag3 2_665 . 103.77(6) ?
C11 Ag4 Ag5 . . 94.6(4) ?
Ag5 Ag4 Ag5 2_665 . 116.82(6) ?
Ag2 Ag4 Ag5 2_665 . 102.86(5) ?
Cu2 Ag4 Ag5 . . 54.62(5) ?
Br1 Ag4 Ag5 2_665 . 72.82(5) ?
Ag3 Ag4 Ag5 . . 57.09(3) ?
C11 Ag4 Ag1 . . 86.4(3) ?
Ag5 Ag4 Ag1 2_665 . 73.74(5) ?
Ag2 Ag4 Ag1 2_665 . 115.37(5) ?
Cu2 Ag4 Ag1 . . 54.58(5) ?
Br1 Ag4 Ag1 2_665 . 132.45(6) ?
Ag3 Ag4 Ag1 . . 56.94(5) ?
Ag5 Ag4 Ag1 . . 60.20(4) ?
C21 Ag5 Ag4 . 3_565 156.5(4) ?
C21 Ag5 Ag2 . . 124.8(4) ?
Ag4 Ag5 Ag2 3_565 . 60.16(5) ?
C21 Ag5 Cu2 . . 44.0(4) ?
Ag4 Ag5 Cu2 3_565 . 156.87(7) ?
Ag2 Ag5 Cu2 . . 124.60(7) ?
C21 Ag5 Br2 . 3_565 90.3(4) ?
Ag4 Ag5 Br2 3_565 3_565 80.23(5) ?
Ag2 Ag5 Br2 . 3_565 140.28(6) ?
Cu2 Ag5 Br2 . 3_565 92.88(6) ?
C21 Ag5 Ag3 . . 141.7(3) ?
Ag4 Ag5 Ag3 3_565 . 61.79(4) ?
Ag2 Ag5 Ag3 . . 62.18(5) ?
Cu2 Ag5 Ag3 . . 99.00(6) ?
Br2 Ag5 Ag3 3_565 . 103.04(6) ?
C21 Ag5 Ag4 . . 87.7(3) ?
Ag4 Ag5 Ag4 3_565 . 114.65(6) ?
Ag2 Ag5 Ag4 . . 73.20(5) ?
Cu2 Ag5 Ag4 . . 55.02(5) ?
Br2 Ag5 Ag4 3_565 . 132.11(6) ?
Ag3 Ag5 Ag4 . . 56.73(3) ?
C21 Ag5 Ag1 . . 95.2(4) ?
Ag4 Ag5 Ag1 3_565 . 102.32(5) ?
Ag2 Ag5 Ag1 . . 116.36(5) ?
Cu2 Ag5 Ag1 . . 54.63(5) ?
Br2 Ag5 Ag1 3_565 . 72.49(5) ?
Ag3 Ag5 Ag1 . . 56.79(5) ?
Ag4 Ag5 Ag1 . . 60.09(4) ?
C31 Ag6 P2 . . 134.5(4) ?
C31 Ag6 C21 . . 91.3(5) ?
P2 Ag6 C21 . . 119.5(4) ?
C31 Ag6 Cu2 . . 46.0(4) ?
P2 Ag6 Cu2 . . 146.39(13) ?
C21 Ag6 Cu2 . . 45.4(3) ?
C31 Ag6 Br2 . 3_565 95.9(3) ?
P2 Ag6 Br2 . 3_565 115.01(12) ?
C21 Ag6 Br2 . 3_565 90.4(3) ?
Cu2 Ag6 Br2 . 3_565 96.56(6) ?
P3 Ag7 C11 . . 134.8(4) ?
P3 Ag7 C31 . . 117.7(4) ?
C11 Ag7 C31 . . 90.7(5) ?
P3 Ag7 Cu2 . . 145.07(13) ?
C11 Ag7 Cu2 . . 45.1(4) ?
C31 Ag7 Cu2 . . 45.7(4) ?
P3 Ag7 Br2 . . 114.68(13) ?
C11 Ag7 Br2 . . 96.4(3) ?
C31 Ag7 Br2 . . 93.2(3) ?
Cu2 Ag7 Br2 . . 98.32(6) ?
P4 Ag8 C21 . . 135.3(4) ?
P4 Ag8 C11 . . 118.9(4) ?
C21 Ag8 C11 . . 90.2(5) ?
P4 Ag8 Cu2 . . 145.13(13) ?
C21 Ag8 Cu2 . . 45.6(4) ?
C11 Ag8 Cu2 . . 44.8(3) ?
P4 Ag8 Br1 . 2_665 115.41(12) ?
C21 Ag8 Br1 . 2_665 96.0(4) ?
C11 Ag8 Br1 . 2_665 90.3(3) ?
Cu2 Ag8 Br1 . 2_665 97.05(6) ?
C1 Ag9 P1 . . 134.5(4) ?
C1 Ag9 C1 . 3_565 91.1(6) ?
P1 Ag9 C1 . 3_565 116.4(4) ?
C1 Ag9 Cu1 . . 45.8(3) ?
P1 Ag9 Cu1 . . 143.82(13) ?
C1 Ag9 Cu1 3_565 . 45.3(3) ?
C1 Ag9 Br1 . . 98.5(4) ?
P1 Ag9 Br1 . . 114.60(11) ?
C1 Ag9 Br1 3_565 . 92.4(4) ?
Cu1 Ag9 Br1 . . 98.77(8) ?
P5 Ag10 P5 2_655 3_665 111.35(11) ?
P5 Ag10 P5 2_655 . 111.35(11) ?
P5 Ag10 P5 3_665 . 111.35(11) ?
P5 Ag10 Br3 2_655 . 107.52(12) ?
P5 Ag10 Br3 3_665 . 107.52(12) ?
P5 Ag10 Br3 . . 107.53(12) ?
C1 Cu1 C1 2_665 3_565 118.56(19) ?
C1 Cu1 C1 2_665 . 118.56(19) ?
C1 Cu1 C1 3_565 . 118.56(19) ?
C1 Cu1 Ag9 2_665 . 157.7(5) ?
C1 Cu1 Ag9 3_565 . 60.6(5) ?
C1 Cu1 Ag9 . . 58.0(5) ?
C1 Cu1 Ag9 2_665 3_565 60.6(5) ?
C1 Cu1 Ag9 3_565 3_565 58.0(5) ?
C1 Cu1 Ag9 . 3_565 157.7(5) ?
Ag9 Cu1 Ag9 . 3_565 113.29(6) ?
C1 Cu1 Ag9 2_665 2_665 58.0(5) ?
C1 Cu1 Ag9 3_565 2_665 157.7(5) ?
C1 Cu1 Ag9 . 2_665 60.6(5) ?
Ag9 Cu1 Ag9 . 2_665 113.29(6) ?
Ag9 Cu1 Ag9 3_565 2_665 113.29(6) ?
C1 Cu1 Ag2 2_665 2_665 56.1(4) ?
C1 Cu1 Ag2 3_565 2_665 108.4(5) ?
C1 Cu1 Ag2 . 2_665 120.9(5) ?
Ag9 Cu1 Ag2 . 2_665 146.13(12) ?
Ag9 Cu1 Ag2 3_565 2_665 78.36(5) ?
Ag9 Cu1 Ag2 2_665 2_665 87.94(5) ?
C1 Cu1 Ag2 2_665 3_565 120.9(5) ?
C1 Cu1 Ag2 3_565 3_565 56.1(4) ?
C1 Cu1 Ag2 . 3_565 108.4(5) ?
Ag9 Cu1 Ag2 . 3_565 78.36(5) ?
Ag9 Cu1 Ag2 3_565 3_565 87.94(5) ?
Ag9 Cu1 Ag2 2_665 3_565 146.13(12) ?
Ag2 Cu1 Ag2 2_665 3_565 70.15(8) ?
C1 Cu1 Ag2 2_665 . 108.4(5) ?
C1 Cu1 Ag2 3_565 . 120.9(4) ?
C1 Cu1 Ag2 . . 56.1(4) ?
Ag9 Cu1 Ag2 . . 87.94(5) ?
Ag9 Cu1 Ag2 3_565 . 146.13(12) ?
Ag9 Cu1 Ag2 2_665 . 78.36(5) ?
Ag2 Cu1 Ag2 2_665 . 70.15(8) ?
Ag2 Cu1 Ag2 3_565 . 70.14(8) ?
C11 Cu2 C21 . . 119.0(6) ?
C11 Cu2 C31 . . 118.9(6) ?
C21 Cu2 C31 . . 117.8(7) ?
C11 Cu2 Ag7 . . 58.8(4) ?
C21 Cu2 Ag7 . . 156.7(4) ?
C31 Cu2 Ag7 . . 60.1(5) ?
C11 Cu2 Ag8 . . 60.2(4) ?
C21 Cu2 Ag8 . . 58.9(5) ?
C31 Cu2 Ag8 . . 154.6(4) ?
Ag7 Cu2 Ag8 . . 111.82(8) ?
C11 Cu2 Ag6 . . 155.9(4) ?
C21 Cu2 Ag6 . . 59.6(5) ?
C31 Cu2 Ag6 . . 58.3(5) ?
Ag7 Cu2 Ag6 . . 111.90(8) ?
Ag8 Cu2 Ag6 . . 111.02(8) ?
C11 Cu2 Ag5 . . 120.3(4) ?
C21 Cu2 Ag5 . . 55.6(4) ?
C31 Cu2 Ag5 . . 109.1(4) ?
Ag7 Cu2 Ag5 . . 147.54(9) ?
Ag8 Cu2 Ag5 . . 89.72(7) ?
Ag6 Cu2 Ag5 . . 79.99(6) ?
C11 Cu2 Ag1 . . 108.0(4) ?
C21 Cu2 Ag1 . . 120.9(4) ?
C31 Cu2 Ag1 . . 56.6(4) ?
Ag7 Cu2 Ag1 . . 78.75(6) ?
Ag8 Cu2 Ag1 . . 148.65(9) ?
Ag6 Cu2 Ag1 . . 90.18(7) ?
Ag5 Cu2 Ag1 . . 70.89(6) ?
C11 Cu2 Ag4 . . 55.3(4) ?
C21 Cu2 Ag4 . . 108.6(5) ?
C31 Cu2 Ag4 . . 121.9(4) ?
Ag7 Cu2 Ag4 . . 89.18(7) ?
Ag8 Cu2 Ag4 . . 79.88(7) ?
Ag6 Cu2 Ag4 . . 148.51(9) ?
Ag5 Cu2 Ag4 . . 70.36(6) ?
Ag1 Cu2 Ag4 . . 70.59(6) ?
Ag9 Br1 Ag8 . 3_565 158.67(7) ?
Ag9 Br1 Ag4 . 3_565 120.77(6) ?
Ag8 Br1 Ag4 3_565 3_565 76.92(5) ?
Ag9 Br1 Ag2 . 3_565 76.75(5) ?
Ag8 Br1 Ag2 3_565 3_565 121.19(7) ?
Ag4 Br1 Ag2 3_565 3_565 78.31(5) ?
Ag7 Br2 Ag6 . 2_665 158.82(7) ?
Ag7 Br2 Ag5 . 2_665 121.08(7) ?
Ag6 Br2 Ag5 2_665 2_665 76.92(5) ?
Ag7 Br2 Ag1 . . 75.68(5) ?
Ag6 Br2 Ag1 2_665 . 121.66(7) ?
Ag5 Br2 Ag1 2_665 . 78.89(5) ?
C53 P1 C47 . . 105.3(8) ?
C53 P1 C41 . . 103.0(8) ?
C47 P1 C41 . . 105.5(7) ?
C53 P1 Ag9 . . 116.7(6) ?
C47 P1 Ag9 . . 111.2(5) ?
C41 P1 Ag9 . . 114.1(6) ?
C59 P2 C71 . . 105.3(9) ?
C59 P2 C65 . . 104.2(9) ?
C71 P2 C65 . . 106.4(8) ?
C59 P2 Ag6 . . 113.1(7) ?
C71 P2 Ag6 . . 112.8(6) ?
C65 P2 Ag6 . . 114.1(6) ?
C83 P3 C89 . . 103.6(9) ?
C83 P3 C77 . . 105.3(9) ?
C89 P3 C77 . . 105.0(8) ?
C83 P3 Ag7 . . 114.1(6) ?
C89 P3 Ag7 . . 115.2(7) ?
C77 P3 Ag7 . . 112.6(6) ?
C101 P4 C95 . . 105.8(9) ?
C101 P4 C107 . . 104.6(9) ?
C95 P4 C107 . . 105.2(8) ?
C101 P4 Ag8 . . 112.7(6) ?
C95 P4 Ag8 . . 112.1(6) ?
C107 P4 Ag8 . . 115.7(6) ?
C119 P5 C113 . . 102.6(9) ?
C119 P5 C125 . . 102.0(8) ?
C113 P5 C125 . . 105.8(9) ?
C119 P5 Ag10 . . 121.0(6) ?
C113 P5 Ag10 . . 112.5(5) ?
C125 P5 Ag10 . . 111.5(6) ?
C2 C1 Cu1 . . 169.6(15) ?
C2 C1 Ag9 . . 96.1(12) ?
Cu1 C1 Ag9 . . 76.2(5) ?
C2 C1 Ag2 . . 96.4(12) ?
Cu1 C1 Ag2 . . 79.7(5) ?
Ag9 C1 Ag2 . . 108.1(6) ?
C2 C1 Ag9 . 2_665 115.8(12) ?
Cu1 C1 Ag9 . 2_665 74.1(5) ?
Ag9 C1 Ag9 . 2_665 139.8(7) ?
Ag2 C1 Ag9 . 2_665 92.6(5) ?
C1 C2 C3 . . 171.9(19) ?
C8 C3 C4 . . 121.9(17) ?
C8 C3 C2 . . 121.8(17) ?
C4 C3 C2 . . 116.1(17) ?
C5 C4 C3 . . 118.(2) ?
C5 C4 H4 . . 121.2 ?
C3 C4 H4 . . 121.2 ?
C4 C5 C6 . . 120.(3) ?
C4 C5 H5 . . 119.9 ?
C6 C5 H5 . . 119.9 ?
C7 C6 C5 . . 122.3(19) ?
C7 C6 H6 . . 118.9 ?
C5 C6 H6 . . 118.9 ?
C6 C7 C8 . . 114.(2) ?
C6 C7 H7 . . 123.1 ?
C8 C7 H7 . . 123.1 ?
C3 C8 C7 . . 123.(2) ?
C3 C8 H8 . . 118.3 ?
C7 C8 H8 . . 118.3 ?
C12 C11 Cu2 . . 169.1(13) ?
C12 C11 Ag4 . . 94.2(11) ?
Cu2 C11 Ag4 . . 81.5(6) ?
C12 C11 Ag7 . . 96.2(12) ?
Cu2 C11 Ag7 . . 76.1(5) ?
Ag4 C11 Ag7 . . 110.3(6) ?
C12 C11 Ag8 . . 115.6(12) ?
Cu2 C11 Ag8 . . 75.0(5) ?
Ag4 C11 Ag8 . . 96.0(6) ?
Ag7 C11 Ag8 . . 137.0(6) ?
C11 C12 C13 . . 175.7(19) ?
C18 C13 C14 . . 117.7(19) ?
C18 C13 C12 . . 121.5(19) ?
C14 C13 C12 . . 120.7(19) ?
C15 C14 C13 . . 121.(2) ?
C15 C14 H14 . . 119.7 ?
C13 C14 H14 . . 119.7 ?
C14 C15 C16 . . 120.(3) ?
C14 C15 H15 . . 119.8 ?
C16 C15 H15 . . 119.8 ?
C17 C16 C15 . . 117.(2) ?
C17 C16 H16 . . 121.3 ?
C15 C16 H16 . . 121.3 ?
C18 C17 C16 . . 123.(2) ?
C18 C17 H17 . . 118.6 ?
C16 C17 H17 . . 118.6 ?
C17 C18 C13 . . 121.(2) ?
C17 C18 H18 . . 119.6 ?
C13 C18 H18 . . 119.6 ?
C22 C21 Cu2 . . 167.5(15) ?
C22 C21 Ag5 . . 95.5(11) ?
Cu2 C21 Ag5 . . 80.5(5) ?
C22 C21 Ag8 . . 95.1(12) ?
Cu2 C21 Ag8 . . 75.5(5) ?
Ag5 C21 Ag8 . . 110.2(6) ?
C22 C21 Ag6 . . 117.3(12) ?
Cu2 C21 Ag6 . . 75.0(5) ?
Ag5 C21 Ag6 . . 96.2(6) ?
Ag8 C21 Ag6 . . 136.0(7) ?
C21 C22 C23 . . 173.8(19) ?
C24 C23 C22 . . 122.(2) ?
C24 C23 C28 . . 120.1(18) ?
C22 C23 C28 . . 117.4(18) ?
C23 C24 C25 . . 121.(2) ?
C23 C24 H24 . . 119.5 ?
C25 C24 H24 . . 119.5 ?
C26 C25 C24 . . 119.(2) ?
C26 C25 H25 . . 120.7 ?
C24 C25 H25 . . 120.7 ?
C25 C26 C27 . . 122.3(19) ?
C25 C26 H26 . . 118.8 ?
C27 C26 H26 . . 118.8 ?
C28 C27 C26 . . 121.(2) ?
C28 C27 H27 . . 119.5 ?
C26 C27 H27 . . 119.5 ?
C27 C28 C23 . . 117.(2) ?
C27 C28 H28 . . 121.7 ?
C23 C28 H28 . . 121.7 ?
C32 C31 Cu2 . . 170.4(15) ?
C32 C31 Ag6 . . 99.4(13) ?
Cu2 C31 Ag6 . . 75.7(5) ?
C32 C31 Ag1 . . 95.0(11) ?
Cu2 C31 Ag1 . . 79.3(5) ?
Ag6 C31 Ag1 . . 110.3(6) ?
C32 C31 Ag7 . . 114.0(14) ?
Cu2 C31 Ag7 . . 74.2(5) ?
Ag6 C31 Ag7 . . 137.3(6) ?
Ag1 C31 Ag7 . . 93.0(6) ?
C31 C32 C33 . . 177.(2) ?
C34 C33 C38 . . 121.3(19) ?
C34 C33 C32 . . 117.9(17) ?
C38 C33 C32 . . 120.6(19) ?
C33 C34 C35 . . 117.(2) ?
C33 C34 H34 . . 121.4 ?
C35 C34 H34 . . 121.4 ?
C36 C35 C34 . . 119.(2) ?
C36 C35 H35 . . 120.3 ?
C34 C35 H35 . . 120.3 ?
C37 C36 C35 . . 125.(2) ?
C37 C36 H36 . . 117.6 ?
C35 C36 H36 . . 117.6 ?
C36 C37 C38 . . 117.(2) ?
C36 C37 H37 . . 121.7 ?
C38 C37 H37 . . 121.7 ?
C37 C38 C33 . . 121.(2) ?
C37 C38 H38 . . 119.7 ?
C33 C38 H38 . . 119.7 ?
C42 C41 C46 . . 121.8(16) ?
C42 C41 P1 . . 122.5(14) ?
C46 C41 P1 . . 115.7(12) ?
C41 C42 C43 . . 119.2(19) ?
C41 C42 H42 . . 120.4 ?
C43 C42 H42 . . 120.4 ?
C44 C43 C42 . . 120.0(19) ?
C44 C43 H43 . . 120.0 ?
C42 C43 H43 . . 120.0 ?
C45 C44 C43 . . 121.1(19) ?
C45 C44 H44 . . 119.4 ?
C43 C44 H44 . . 119.4 ?
C44 C45 C46 . . 117.8(19) ?
C44 C45 H45 . . 121.1 ?
C46 C45 H45 . . 121.1 ?
C41 C46 C45 . . 119.8(15) ?
C41 C46 H46 . . 120.1 ?
C45 C46 H46 . . 120.1 ?
C48 C47 C52 . . 120.8(16) ?
C48 C47 P1 . . 124.5(13) ?
C52 C47 P1 . . 114.7(13) ?
C49 C48 C47 . . 119.7(17) ?
C49 C48 H48 . . 120.1 ?
C47 C48 H48 . . 120.1 ?
C48 C49 C50 . . 121.6(19) ?
C48 C49 H49 . . 119.2 ?
C50 C49 H49 . . 119.2 ?
C51 C50 C49 . . 118.2(18) ?
C51 C50 H50 . . 120.9 ?
C49 C50 H50 . . 120.9 ?
C50 C51 C52 . . 123.3(19) ?
C50 C51 H51 . . 118.4 ?
C52 C51 H51 . . 118.4 ?
C47 C52 C51 . . 116.2(18) ?
C47 C52 H52 . . 121.9 ?
C51 C52 H52 . . 121.9 ?
C58 C53 C54 . . 117.2(16) ?
C58 C53 P1 . . 125.6(15) ?
C54 C53 P1 . . 117.1(13) ?
C55 C54 C53 . . 120.1(18) ?
C55 C54 H54 . . 120.0 ?
C53 C54 H54 . . 120.0 ?
C54 C55 C56 . . 120.(2) ?
C54 C55 H55 . . 120.0 ?
C56 C55 H55 . . 120.0 ?
C57 C56 C55 . . 122.(2) ?
C57 C56 H56 . . 118.9 ?
C55 C56 H56 . . 118.9 ?
C56 C57 C58 . . 120.(2) ?
C56 C57 H57 . . 120.2 ?
C58 C57 H57 . . 120.2 ?
C53 C58 C57 . . 121.(2) ?
C53 C58 H58 . . 119.6 ?
C57 C58 H58 . . 119.6 ?
C60 C59 C64 . . 120.5(19) ?
C60 C59 P2 . . 121.0(17) ?
C64 C59 P2 . . 118.2(14) ?
C59 C60 C61 . . 118.(2) ?
C59 C60 H60 . . 121.2 ?
C61 C60 H60 . . 121.2 ?
C62 C61 C60 . . 118.(2) ?
C62 C61 H61 . . 121.0 ?
C60 C61 H61 . . 121.0 ?
C63 C62 C61 . . 122.(2) ?
C63 C62 H62 . . 119.0 ?
C61 C62 H62 . . 119.0 ?
C62 C63 C64 . . 120.(2) ?
C62 C63 H63 . . 120.0 ?
C64 C63 H63 . . 120.0 ?
C63 C64 C59 . . 121.1(19) ?
C63 C64 H64 . . 119.5 ?
C59 C64 H64 . . 119.5 ?
C66 C65 C70 . . 117.1(19) ?
C66 C65 P2 . . 120.4(14) ?
C70 C65 P2 . . 122.4(16) ?
C67 C66 C65 . . 125.0(17) ?
C67 C66 H66 . . 117.5 ?
C65 C66 H66 . . 117.5 ?
C66 C67 C68 . . 118.3(19) ?
C66 C67 H67 . . 120.8 ?
C68 C67 H67 . . 120.8 ?
C67 C68 C69 . . 120.(2) ?
C67 C68 H68 . . 119.8 ?
C69 C68 H68 . . 119.8 ?
C68 C69 C70 . . 118.(2) ?
C68 C69 H69 . . 120.9 ?
C70 C69 H69 . . 120.9 ?
C65 C70 C69 . . 121.(2) ?
C65 C70 H70 . . 119.7 ?
C69 C70 H70 . . 119.7 ?
C76 C71 C72 . . 116.3(19) ?
C76 C71 P2 . . 123.0(16) ?
C72 C71 P2 . . 120.6(14) ?
C73 C72 C71 . . 122.(2) ?
C73 C72 H72 . . 119.1 ?
C71 C72 H72 . . 119.1 ?
C72 C73 C74 . . 120.(2) ?
C72 C73 H73 . . 120.2 ?
C74 C73 H73 . . 120.2 ?
C75 C74 C73 . . 125.(2) ?
C75 C74 H74 . . 117.3 ?
C73 C74 H74 . . 117.3 ?
C74 C75 C76 . . 114.(2) ?
C74 C75 H75 . . 122.9 ?
C76 C75 H75 . . 122.9 ?
C71 C76 C75 . . 122.(2) ?
C71 C76 H76 . . 118.8 ?
C75 C76 H76 . . 118.8 ?
C82 C77 C78 . . 116.2(18) ?
C82 C77 P3 . . 122.4(14) ?
C78 C77 P3 . . 121.3(14) ?
C79 C78 C77 . . 120.(2) ?
C79 C78 H78 . . 120.1 ?
C77 C78 H78 . . 120.1 ?
C78 C79 C80 . . 124.(2) ?
C78 C79 H79 . . 118.2 ?
C80 C79 H79 . . 118.2 ?
C81 C80 C79 . . 120.(2) ?
C81 C80 H80 . . 120.2 ?
C79 C80 H80 . . 120.2 ?
C80 C81 C82 . . 119.(2) ?
C80 C81 H81 . . 120.6 ?
C82 C81 H81 . . 120.6 ?
C81 C82 C77 . . 122.(2) ?
C81 C82 H82 . . 118.9 ?
C77 C82 H82 . . 118.9 ?
C88 C83 C84 . . 117.7(17) ?
C88 C83 P3 . . 117.8(15) ?
C84 C83 P3 . . 124.4(15) ?
C85 C84 C83 . . 120.(2) ?
C85 C84 H84 . . 119.9 ?
C83 C84 H84 . . 119.9 ?
C84 C85 C86 . . 123.(2) ?
C84 C85 H85 . . 118.3 ?
C86 C85 H85 . . 118.3 ?
C85 C86 C87 . . 118.(2) ?
C85 C86 H86 . . 120.8 ?
C87 C86 H86 . . 120.8 ?
C86 C87 C88 . . 120.(2) ?
C86 C87 H87 . . 120.2 ?
C88 C87 H87 . . 120.2 ?
C83 C88 C87 . . 120.4(18) ?
C83 C88 H88 . . 119.8 ?
C87 C88 H88 . . 119.8 ?
C94 C89 C90 . . 116.6(18) ?
C94 C89 P3 . . 119.8(15) ?
C90 C89 P3 . . 123.1(17) ?
C91 C90 C89 . . 120.(2) ?
C91 C90 H90 . . 119.8 ?
C89 C90 H90 . . 119.8 ?
C90 C91 C92 . . 121.(3) ?
C90 C91 H91 . . 119.6 ?
C92 C91 H91 . . 119.6 ?
C93 C92 C91 . . 115.(2) ?
C93 C92 H92 . . 122.4 ?
C91 C92 H92 . . 122.4 ?
C94 C93 C92 . . 126.(2) ?
C94 C93 H93 . . 116.9 ?
C92 C93 H93 . . 116.9 ?
C93 C94 C89 . . 120.(2) ?
C93 C94 H94 . . 120.1 ?
C89 C94 H94 . . 120.1 ?
C100 C95 C96 . . 117.2(16) ?
C100 C95 P4 . . 120.5(14) ?
C96 C95 P4 . . 122.2(14) ?
C97 C96 C95 . . 121.(2) ?
C97 C96 H96 . . 119.6 ?
C95 C96 H96 . . 119.6 ?
C96 C97 C98 . . 116.(2) ?
C96 C97 H97 . . 121.9 ?
C98 C97 H97 . . 121.9 ?
C99 C98 C97 . . 123.(2) ?
C99 C98 H98 . . 118.7 ?
C97 C98 H98 . . 118.7 ?
C100 C99 C98 . . 118.(3) ?
C100 C99 H99 . . 120.8 ?
C98 C99 H99 . . 120.8 ?
C99 C100 C95 . . 125.(2) ?
C99 C100 H100 . . 117.7 ?
C95 C100 H100 . . 117.7 ?
C102 C101 C106 . . 117.1(16) ?
C102 C101 P4 . . 118.3(13) ?
C106 C101 P4 . . 124.6(14) ?
C103 C102 C101 . . 122.5(18) ?
C103 C102 H102 . . 118.8 ?
C101 C102 H102 . . 118.8 ?
C102 C103 C104 . . 118.(2) ?
C102 C103 H103 . . 121.0 ?
C104 C103 H103 . . 121.0 ?
C105 C104 C103 . . 123.(2) ?
C105 C104 H104 . . 118.4 ?
C103 C104 H104 . . 118.4 ?
C104 C105 C106 . . 120.(2) ?
C104 C105 H105 . . 120.1 ?
C106 C105 H105 . . 120.1 ?
C105 C106 C101 . . 119.2(18) ?
C105 C106 H106 . . 120.4 ?
C101 C106 H106 . . 120.4 ?
C112 C107 C108 . . 115.2(18) ?
C112 C107 P4 . . 125.4(17) ?
C108 C107 P4 . . 119.3(15) ?
C109 C108 C107 . . 123.4(19) ?
C109 C108 H108 . . 118.3 ?
C107 C108 H108 . . 118.3 ?
C110 C109 C108 . . 119.(2) ?
C110 C109 H109 . . 120.7 ?
C108 C109 H109 . . 120.7 ?
C111 C110 C109 . . 120.(2) ?
C111 C110 H110 . . 120.1 ?
C109 C110 H110 . . 120.1 ?
C110 C111 C112 . . 122.(2) ?
C110 C111 H111 . . 119.1 ?
C112 C111 H111 . . 119.1 ?
C111 C112 C107 . . 121.(2) ?
C111 C112 H112 . . 119.5 ?
C107 C112 H112 . . 119.5 ?
C114 C113 C118 . . 118.7(17) ?
C114 C113 P5 . . 118.4(14) ?
C118 C113 P5 . . 122.1(14) ?
C113 C114 C115 . . 121.4(19) ?
C113 C114 H114 . . 119.3 ?
C115 C114 H114 . . 119.3 ?
C116 C115 C114 . . 120.3(19) ?
C116 C115 H115 . . 119.8 ?
C114 C115 H115 . . 119.8 ?
C115 C116 C117 . . 115.8(17) ?
C115 C116 H116 . . 122.1 ?
C117 C116 H116 . . 122.1 ?
C118 C117 C116 . . 125.(2) ?
C118 C117 H117 . . 117.3 ?
C116 C117 H117 . . 117.3 ?
C117 C118 C113 . . 118.1(19) ?
C117 C118 H118 . . 120.9 ?
C113 C118 H118 . . 120.9 ?
C120 C119 C124 . . 114.0(18) ?
C120 C119 P5 . . 126.6(16) ?
C124 C119 P5 . . 119.2(14) ?
C119 C120 C121 . . 120.(3) ?
C119 C120 H120 . . 120.1 ?
C121 C120 H120 . . 120.1 ?
C122 C121 C120 . . 122.(3) ?
C122 C121 H121 . . 119.0 ?
C120 C121 H121 . . 119.0 ?
C121 C122 C123 . . 122.(2) ?
C121 C122 H122 . . 119.2 ?
C123 C122 H122 . . 119.2 ?
C122 C123 C124 . . 117.(2) ?
C122 C123 H123 . . 121.5 ?
C124 C123 H123 . . 121.5 ?
C123 C124 C119 . . 126.(2) ?
C123 C124 H124 . . 117.2 ?
C119 C124 H124 . . 117.2 ?
C130 C125 C126 . . 119.2(15) ?
C130 C125 P5 . . 117.2(12) ?
C126 C125 P5 . . 123.4(14) ?
C127 C126 C125 . . 117.9(19) ?
C127 C126 H126 . . 121.1 ?
C125 C126 H126 . . 121.1 ?
C126 C127 C128 . . 122.(2) ?
C126 C127 H127 . . 119.2 ?
C128 C127 H127 . . 119.2 ?
C127 C128 C129 . . 123.(2) ?
C127 C128 H128 . . 118.5 ?
C129 C128 H128 . . 118.5 ?
C130 C129 C128 . . 117.(2) ?
C130 C129 H129 . . 121.7 ?
C128 C129 H129 . . 121.7 ?
C129 C130 C125 . . 121.7(18) ?
C129 C130 H130 . . 119.1 ?
C125 C130 H130 . . 119.1 ?
F1 P6 F1 3_565 . 90.0(13) ?
F1 P6 F1 3_565 2_665 90.0(13) ?
F1 P6 F1 . 2_665 90.0(13) ?
F1 P6 F2 3_565 3_565 164.0(18) ?
F1 P6 F2 . 3_565 79.9(14) ?
F1 P6 F2 2_665 3_565 102.2(17) ?
F1 P6 F2 3_565 . 102.2(17) ?
F1 P6 F2 . . 164.0(19) ?
F1 P6 F2 2_665 . 79.9(15) ?
F2 P6 F2 3_565 . 90.1(14) ?
F1 P6 F2 3_565 2_665 79.9(15) ?
F1 P6 F2 . 2_665 102.2(17) ?
F1 P6 F2 2_665 2_665 164.0(18) ?
F2 P6 F2 3_565 2_665 90.1(14) ?
F2 P6 F2 . 2_665 90.1(14) ?

loop_
_geom_bond_atom_site_label_1
_geom_bond_atom_site_label_2
_geom_bond_site_symmetry_2
_geom_bond_distance
_geom_bond_publ_flag
Ag1 C31 . 2.420(15) ?
Ag1 Ag1 2_665 2.825(2) ?
Ag1 Ag1 3_565 2.825(2) ?
Ag1 Cu2 . 2.849(2) ?
Ag1 Br2 . 2.917(2) ?
Ag1 Ag3 . 3.015(2) ?
Ag1 Ag4 . 3.298(2) ?
Ag1 Ag5 . 3.302(2) ?
Ag2 C1 . 2.411(15) ?
Ag2 Ag5 . 2.8305(18) ?
Ag2 Ag4 3_565 2.8342(18) ?
Ag2 Cu1 . 2.859(3) ?
Ag2 Br1 2_665 2.908(2) ?
Ag2 Ag3 . 3.023(2) ?
Ag2 Ag2 3_565 3.286(2) ?
Ag2 Ag2 2_665 3.286(2) ?
Ag3 Ag4 2_665 3.0030(13) ?
Ag3 Ag4 3_565 3.0030(13) ?
Ag3 Ag4 . 3.0030(13) ?
Ag3 Ag5 2_665 3.0153(13) ?
Ag3 Ag5 3_565 3.0153(13) ?
Ag3 Ag5 . 3.0153(13) ?
Ag4 C11 . 2.376(15) ?
Ag4 Ag5 2_665 2.8243(18) ?
Ag4 Cu2 . 2.858(2) ?
Ag4 Br1 2_665 2.896(2) ?
Ag4 Ag5 . 3.2854(19) ?
Ag5 C21 . 2.379(15) ?
Ag5 Cu2 . 2.844(2) ?
Ag5 Br2 3_565 2.895(2) ?
Ag6 C31 . 2.385(16) ?
Ag6 P2 . 2.394(4) ?
Ag6 C21 . 2.426(17) ?
Ag6 Cu2 . 2.717(2) ?
Ag6 Br2 3_565 2.854(2) ?
Ag7 P3 . 2.381(4) ?
Ag7 C11 . 2.391(15) ?
Ag7 C31 . 2.446(16) ?
Ag7 Cu2 . 2.713(2) ?
Ag7 Br2 . 2.837(2) ?
Ag8 P4 . 2.394(4) ?
Ag8 C21 . 2.402(15) ?
Ag8 C11 . 2.440(14) ?
Ag8 Cu2 . 2.715(2) ?
Ag8 Br1 2_665 2.859(2) ?
Ag9 C1 . 2.398(16) ?
Ag9 P1 . 2.404(4) ?
Ag9 C1 3_565 2.488(16) ?
Ag9 Cu1 . 2.7468(15) ?
Ag9 Br1 . 2.797(2) ?
Ag10 P5 2_655 2.520(4) ?
Ag10 P5 3_665 2.520(4) ?
Ag10 P5 . 2.520(4) ?
Ag10 Br3 . 2.680(4) ?
Cu1 C1 2_665 2.028(14) ?
Cu1 C1 3_565 2.028(14) ?
Cu1 C1 . 2.028(14) ?
Cu2 C11 . 1.980(15) ?
Cu2 C21 . 2.002(15) ?
Cu2 C31 . 2.017(16) ?
P1 C53 . 1.807(17) ?
P1 C47 . 1.807(15) ?
P1 C41 . 1.821(16) ?
P2 C59 . 1.797(19) ?
P2 C71 . 1.80(2) ?
P2 C65 . 1.80(2) ?
P3 C83 . 1.778(18) ?
P3 C89 . 1.804(19) ?
P3 C77 . 1.806(19) ?
P4 C101 . 1.767(18) ?
P4 C95 . 1.798(16) ?
P4 C107 . 1.80(2) ?
P5 C119 . 1.766(18) ?
P5 C113 . 1.819(18) ?
P5 C125 . 1.831(17) ?
C1 C2 . 1.17(2) ?
C2 C3 . 1.50(2) ?
C3 C8 . 1.33(3) ?
C3 C4 . 1.43(3) ?
C4 C5 . 1.32(3) ?
C4 H4 . 0.95 ?
C5 C6 . 1.45(4) ?
C5 H5 . 0.95 ?
C6 C7 . 1.39(4) ?
C6 H6 . 0.95 ?
C7 C8 . 1.41(3) ?
C7 H7 . 0.95 ?
C8 H8 . 0.95 ?
C11 C12 . 1.24(2) ?
C12 C13 . 1.42(3) ?
C13 C18 . 1.38(3) ?
C13 C14 . 1.40(3) ?
C14 C15 . 1.36(3) ?
C14 H14 . 0.95 ?
C15 C16 . 1.39(4) ?
C15 H15 . 0.95 ?
C16 C17 . 1.37(3) ?
C16 H16 . 0.95 ?
C17 C18 . 1.33(3) ?
C17 H17 . 0.95 ?
C18 H18 . 0.95 ?
C21 C22 . 1.23(2) ?
C22 C23 . 1.42(2) ?
C23 C24 . 1.38(3) ?
C23 C28 . 1.43(3) ?
C24 C25 . 1.39(3) ?
C24 H24 . 0.95 ?
C25 C26 . 1.31(4) ?
C25 H25 . 0.95 ?
C26 C27 . 1.40(3) ?
C26 H26 . 0.95 ?
C27 C28 . 1.36(3) ?
C27 H27 . 0.95 ?
C28 H28 . 0.95 ?
C31 C32 . 1.18(2) ?
C32 C33 . 1.45(3) ?
C33 C34 . 1.39(3) ?
C33 C38 . 1.41(3) ?
C34 C35 . 1.43(3) ?
C34 H34 . 0.95 ?
C35 C36 . 1.37(4) ?
C35 H35 . 0.95 ?
C36 C37 . 1.36(3) ?
C36 H36 . 0.95 ?
C37 C38 . 1.41(3) ?
C37 H37 . 0.95 ?
C38 H38 . 0.95 ?
C41 C42 . 1.34(2) ?
C41 C46 . 1.36(2) ?
C42 C43 . 1.40(3) ?
C42 H42 . 0.95 ?
C43 C44 . 1.38(3) ?
C43 H43 . 0.95 ?
C44 C45 . 1.36(3) ?
C44 H44 . 0.95 ?
C45 C46 . 1.44(3) ?
C45 H45 . 0.95 ?
C46 H46 . 0.95 ?
C47 C48 . 1.39(2) ?
C47 C52 . 1.40(2) ?
C48 C49 . 1.38(3) ?
C48 H48 . 0.95 ?
C49 C50 . 1.39(3) ?
C49 H49 . 0.95 ?
C50 C51 . 1.34(3) ?
C50 H50 . 0.95 ?
C51 C52 . 1.44(3) ?
C51 H51 . 0.95 ?
C52 H52 . 0.95 ?
C53 C58 . 1.38(2) ?
C53 C54 . 1.45(2) ?
C54 C55 . 1.31(3) ?
C54 H54 . 0.95 ?
C55 C56 . 1.43(3) ?
C55 H55 . 0.95 ?
C56 C57 . 1.28(3) ?
C56 H56 . 0.95 ?
C57 C58 . 1.41(3) ?
C57 H57 . 0.95 ?
C58 H58 . 0.95 ?
C59 C60 . 1.37(3) ?
C59 C64 . 1.38(3) ?
C60 C61 . 1.46(3) ?
C60 H60 . 0.95 ?
C61 C62 . 1.38(3) ?
C61 H61 . 0.95 ?
C62 C63 . 1.34(3) ?
C62 H62 . 0.95 ?
C63 C64 . 1.37(3) ?
C63 H63 . 0.95 ?
C64 H64 . 0.95 ?
C65 C66 . 1.37(3) ?
C65 C70 . 1.40(2) ?
C66 C67 . 1.34(3) ?
C66 H66 . 0.95 ?
C67 C68 . 1.40(3) ?
C67 H67 . 0.95 ?
C68 C69 . 1.40(3) ?
C68 H68 . 0.95 ?
C69 C70 . 1.42(3) ?
C69 H69 . 0.95 ?
C70 H70 . 0.95 ?
C71 C76 . 1.40(3) ?
C71 C72 . 1.41(3) ?
C72 C73 . 1.31(3) ?
C72 H72 . 0.95 ?
C73 C74 . 1.38(4) ?
C73 H73 . 0.95 ?
C74 C75 . 1.33(4) ?
C74 H74 . 0.95 ?
C75 C76 . 1.43(4) ?
C75 H75 . 0.95 ?
C76 H76 . 0.95 ?
C77 C82 . 1.39(3) ?
C77 C78 . 1.41(3) ?
C78 C79 . 1.31(3) ?
C78 H78 . 0.95 ?
C79 C80 . 1.35(3) ?
C79 H79 . 0.95 ?
C80 C81 . 1.35(3) ?
C80 H80 . 0.95 ?
C81 C82 . 1.37(3) ?
C81 H81 . 0.95 ?
C82 H82 . 0.95 ?
C83 C88 . 1.38(2) ?
C83 C84 . 1.42(3) ?
C84 C85 . 1.33(3) ?
C84 H84 . 0.95 ?
C85 C86 . 1.38(3) ?
C85 H85 . 0.95 ?
C86 C87 . 1.38(3) ?
C86 H86 . 0.95 ?
C87 C88 . 1.42(3) ?
C87 H87 . 0.95 ?
C88 H88 . 0.95 ?
C89 C94 . 1.38(3) ?
C89 C90 . 1.42(3) ?
C90 C91 . 1.36(3) ?
C90 H90 . 0.95 ?
C91 C92 . 1.39(4) ?
C91 H91 . 0.95 ?
C92 C93 . 1.36(4) ?
C92 H92 . 0.95 ?
C93 C94 . 1.30(3) ?
C93 H93 . 0.95 ?
C94 H94 . 0.95 ?
C95 C100 . 1.36(3) ?
C95 C96 . 1.41(3) ?
C96 C97 . 1.40(3) ?
C96 H96 . 0.95 ?
C97 C98 . 1.42(3) ?
C97 H97 . 0.95 ?
C98 C99 . 1.35(4) ?
C98 H98 . 0.95 ?
C99 C100 . 1.34(3) ?
C99 H99 . 0.95 ?
C100 H100 . 0.95 ?
C101 C102 . 1.39(2) ?
C101 C106 . 1.43(3) ?
C102 C103 . 1.37(3) ?
C102 H102 . 0.95 ?
C103 C104 . 1.39(3) ?
C103 H103 . 0.95 ?
C104 C105 . 1.32(3) ?
C104 H104 . 0.95 ?
C105 C106 . 1.41(3) ?
C105 H105 . 0.95 ?
C106 H106 . 0.95 ?
C107 C112 . 1.38(3) ?
C107 C108 . 1.38(3) ?
C108 C109 . 1.37(3) ?
C108 H108 . 0.95 ?
C109 C110 . 1.35(3) ?
C109 H109 . 0.95 ?
C110 C111 . 1.33(4) ?
C110 H110 . 0.95 ?
C111 C112 . 1.36(3) ?
C111 H111 . 0.95 ?
C112 H112 . 0.95 ?
C113 C114 . 1.38(3) ?
C113 C118 . 1.40(3) ?
C114 C115 . 1.39(3) ?
C114 H114 . 0.95 ?
C115 C116 . 1.37(3) ?
C115 H115 . 0.95 ?
C116 C117 . 1.40(3) ?
C116 H116 . 0.95 ?
C117 C118 . 1.32(3) ?
C117 H117 . 0.95 ?
C118 H118 . 0.95 ?
C119 C120 . 1.37(3) ?
C119 C124 . 1.45(3) ?
C120 C121 . 1.51(3) ?
C120 H120 . 0.95 ?
C121 C122 . 1.30(4) ?
C121 H121 . 0.95 ?
C122 C123 . 1.38(4) ?
C122 H122 . 0.95 ?
C123 C124 . 1.41(3) ?
C123 H123 . 0.95 ?
C124 H124 . 0.95 ?
C125 C130 . 1.38(2) ?
C125 C126 . 1.44(3) ?
C126 C127 . 1.33(3) ?
C126 H126 . 0.95 ?
C127 C128 . 1.34(3) ?
C127 H127 . 0.95 ?
C128 C129 . 1.40(4) ?
C128 H128 . 0.95 ?
C129 C130 . 1.36(3) ?
C129 H129 . 0.95 ?
C130 H130 . 0.95 ?
P6 F1 3_565 1.50(2) ?
P6 F1 . 1.50(2) ?
P6 F1 2_665 1.50(2) ?
P6 F2 3_565 1.59(3) ?
P6 F2 . 1.59(3) ?
P6 F2 2_665 1.59(3) ?

loop_
_platon_squeeze_void_nr
_platon_squeeze_void_average_x
_platon_squeeze_void_average_y
_platon_squeeze_void_average_z
_platon_squeeze_void_volume
_platon_squeeze_void_count_electrons
_platon_squeeze_void_content
1 0.333 -0.333 0.138 2233 896 ' '
2 1.000 0.000 0.471 2236 895 ' '
3 0.667 0.333 0.805 2251 896 ' '
4 0.773 0.159 0.971 7 0 ' '
5 0.386 0.227 0.971 7 1 ' '
6 0.174 0.280 0.638 7 1 ' '
7 0.439 0.492 0.304 7 1 ' '
8 0.053 0.561 0.304 7 1 ' '
9 0.841 0.614 0.971 7 0 ' '
10 0.106 0.826 0.638 6 0 ' '
11 0.720 0.894 0.638 7 1 ' '
12 0.508 0.947 0.304 7 1 ' '
